data_4327087
loop_
_publ_author_name
'Daniel Tofan'
'Brandi M. Cossairt'
'Christopher C. Cummins'

_publ_section_title
;
 White Phosphorus Activation at a Metal-Phosphorus Triple Bond: a New
 Route to cyclo-Triphosphorus or cyclo-Pentaphosphorus Complexes of
 Niobium
;
_journal_name_full 'Inorganic Chemistry'
_journal_page_first 12349
_journal_page_last 12358
_journal_paper_doi 10.1021/ic2014607
_journal_volume 50
_journal_year 2011
_chemical_formula_sum 'C63 H108 N3 Na Nb O6 P5'
_chemical_formula_weight 1274.27
_chemical_name_systematic
; 
 ? 
;
_space_group_IT_number 9
_symmetry_cell_setting monoclinic
_symmetry_space_group_name_Hall 'C -2yc'
_symmetry_space_group_name_H-M 'C 1 c 1'
_atom_sites_solution_hydrogens geom
_atom_sites_solution_primary direct
_atom_sites_solution_secondary difmap
_audit_creation_method SHELXL-97
_cell_angle_alpha 90.00
_cell_angle_beta 107.7930(10)
_cell_angle_gamma 90.00
_cell_formula_units_Z 8
_cell_length_a 45.936(4)
_cell_length_b 12.7624(10)
_cell_length_c 25.324(2)
_cell_measurement_reflns_used 9383
_cell_measurement_temperature 100(2)
_cell_measurement_theta_max 28.32
_cell_measurement_theta_min 2.27
_cell_volume 14136(2)
_computing_cell_refinement 'SAINT 7.46A (Bruker-AXS, 2008)'
_computing_data_collection 'APEX2 3.0 (Bruker-AXS, 2008)'
_computing_data_reduction 'SAINT 7.46A (Bruker-AXS, 2008)'
_computing_molecular_graphics 'Bruker SHELXTL'
_computing_publication_material 'Bruker SHELXTL'
_computing_structure_refinement 'SHELXL-97 (Sheldrick, 2008)'
_computing_structure_solution 'SHELXS-97 (Sheldrick, 2008)'
_diffrn_ambient_temperature 100(2)
_diffrn_detector_area_resol_mean 8.3
_diffrn_measured_fraction_theta_full 1.000
_diffrn_measured_fraction_theta_max 1.000
_diffrn_measurement_device_type 'Bruker Smart APEX CCD'
_diffrn_measurement_method 'omega and phi scans'
_diffrn_radiation_monochromator graphite
_diffrn_radiation_source 'fine-focus sealed tube'
_diffrn_radiation_type MoK\a
_diffrn_radiation_wavelength 0.71073
_diffrn_reflns_av_R_equivalents 0.0484
_diffrn_reflns_av_sigmaI/netI 0.0447
_diffrn_reflns_limit_h_max 57
_diffrn_reflns_limit_h_min -57
_diffrn_reflns_limit_k_max 15
_diffrn_reflns_limit_k_min -15
_diffrn_reflns_limit_l_max 31
_diffrn_reflns_limit_l_min -31
_diffrn_reflns_number 118612
_diffrn_reflns_theta_full 26.37
_diffrn_reflns_theta_max 26.37
_diffrn_reflns_theta_min 0.93
_exptl_absorpt_coefficient_mu 0.336
_exptl_absorpt_correction_T_max 0.9358
_exptl_absorpt_correction_T_min 0.8237
_exptl_absorpt_correction_type multi-scan
_exptl_absorpt_process_details 'SADABS (Sheldrick, 2008)'
_exptl_crystal_colour orange
_exptl_crystal_density_diffrn 1.198
_exptl_crystal_description shard
_exptl_crystal_F_000 5456
_exptl_crystal_size_max 0.60
_exptl_crystal_size_mid 0.35
_exptl_crystal_size_min 0.20
_refine_diff_density_max 0.521
_refine_diff_density_min -0.752
_refine_diff_density_rms 0.058
_refine_ls_abs_structure_details 'Flack H D (1983), Acta Cryst. A39, 876-881'
_refine_ls_abs_structure_Flack 0.45(3)
_refine_ls_extinction_method none
_refine_ls_goodness_of_fit_ref 1.031
_refine_ls_hydrogen_treatment constr
_refine_ls_matrix_type full
_refine_ls_number_parameters 1783
_refine_ls_number_reflns 28903
_refine_ls_number_restraints 5058
_refine_ls_restrained_S_all 1.175
_refine_ls_R_factor_all 0.0579
_refine_ls_R_factor_gt 0.0403
_refine_ls_shift/su_max 0.003
_refine_ls_shift/su_mean 0.000
_refine_ls_structure_factor_coef Fsqd
_refine_ls_weighting_details 'calc w=1/[\s^2^(Fo^2^)+(0.0382P)^2^+19.1580P] where P=(Fo^2^+2Fc^2^)/3'
_refine_ls_weighting_scheme calc
_refine_ls_wR_factor_gt 0.0874
_refine_ls_wR_factor_ref 0.0969
_reflns_number_gt 23588
_reflns_number_total 28903
_reflns_threshold_expression >2sigma(I)
_cod_data_source_file ic2014607_si_001.cif
_cod_data_source_block 09117-NbP5
_cod_original_cell_volume 14136.0(19)
_cod_database_code 4327087

loop_
_symmetry_equiv_pos_as_xyz
'x, y, z'
'x, -y, z+1/2'
'x+1/2, y+1/2, z'
'x+1/2, -y+1/2, z+1/2'

loop_
_atom_site_label
_atom_site_type_symbol
_atom_site_fract_x
_atom_site_fract_y
_atom_site_fract_z
_atom_site_U_iso_or_equiv
_atom_site_adp_type
_atom_site_occupancy
_atom_site_symmetry_multiplicity
_atom_site_calc_flag
_atom_site_refinement_flags
_atom_site_disorder_assembly
_atom_site_disorder_group
Nb1 Nb 0.508896(7) 0.32049(3) 1.247600(12) 0.02231(10) Uani 1 1 d . . .
P2 P 0.48947(3) 0.18214(10) 1.16958(6) 0.0304(3) Uani 1 1 d . . .
P4 P 0.51778(3) 0.42632(10) 1.16164(5) 0.0273(3) Uani 1 1 d . . .
P3 P 0.47496(3) 0.34424(11) 1.14838(6) 0.0297(3) Uani 1 1 d . . .
P1 P 0.53862(3) 0.18755(9) 1.20458(6) 0.0276(3) Uani 1 1 d . . .
P5 P 0.55410(3) 0.31787(9) 1.16393(6) 0.0259(3) Uani 1 1 d . . .
N1 N 0.50931(8) 0.4638(3) 1.28787(16) 0.0237(8) Uani 1 1 d . . .
N2 N 0.51143(9) 0.2214(3) 1.31471(18) 0.0304(9) Uani 1 1 d . . .
N3 N 0.55530(9) 0.2830(3) 1.09779(16) 0.0277(9) Uani 1 1 d . . .
Nb2 Nb 0.799745(7) 0.81607(3) 0.826720(13) 0.02339(10) Uani 1 1 d . . .
P9 P 0.77277(3) 0.67753(9) 0.87171(6) 0.0296(3) Uani 1 1 d . . .
P10 P 0.75433(3) 0.80355(10) 0.91088(6) 0.0295(3) Uani 1 1 d . . .
P8 P 0.82172(3) 0.68667(10) 0.90784(6) 0.0311(3) Uani 1 1 d . . .
P6 P 0.78736(3) 0.92239(10) 0.90966(5) 0.0286(3) Uani 1 1 d . . .
P7 P 0.83212(3) 0.85277(11) 0.92526(6) 0.0303(3) Uani 1 1 d . . .
N4 N 0.79685(8) 0.9583(3) 0.78477(16) 0.0233(8) Uani 1 1 d . . .
N5 N 0.80035(9) 0.7168(3) 0.76166(17) 0.0272(9) Uani 1 1 d . . .
N6 N 0.75637(9) 0.7704(3) 0.97817(17) 0.0317(9) Uani 1 1 d . . .
C11 C 0.53784(11) 0.4488(3) 1.3261(2) 0.0256(10) Uani 1 1 d . . .
C17 C 0.48806(10) 0.5382(3) 1.2998(2) 0.0248(10) Uani 1 1 d . . .
H17A H 0.4940 0.5495 1.3404 0.030 Uiso 1 1 calc R . .
H17B H 0.4673 0.5071 1.2882 0.030 Uiso 1 1 calc R . .
C26 C 0.48178(13) 0.2998(4) 1.3740(2) 0.0363(13) Uani 1 1 d . . .
H26 H 0.4978 0.2913 1.4078 0.044 Uiso 1 1 calc R . .
C25 C 0.45536(13) 0.3504(4) 1.3734(2) 0.0380(13) Uani 1 1 d . . .
C21 C 0.48504(11) 0.2596(4) 1.3231(2) 0.0308(12) Uani 1 1 d . . .
C22 C 0.46020(11) 0.2736(4) 1.2750(2) 0.0315(11) Uani 1 1 d . . .
H22 H 0.4616 0.2456 1.2411 0.038 Uiso 1 1 calc R . .
C16 C 0.54618(11) 0.4627(4) 1.3843(2) 0.0281(10) Uani 1 1 d . . .
H16 H 0.5322 0.4949 1.4003 0.034 Uiso 1 1 calc R . .
C12 C 0.55941(10) 0.4003(4) 1.3037(2) 0.0280(10) Uani 1 1 d . . .
H12 H 0.5548 0.3932 1.2647 0.034 Uiso 1 1 calc R . .
C23 C 0.43327(12) 0.3268(4) 1.2743(3) 0.0353(13) Uani 1 1 d . . .
C18 C 0.48680(11) 0.6458(4) 1.2708(2) 0.0281(11) Uani 1 1 d . . .
C182 C 0.46896(13) 0.7208(4) 1.2953(2) 0.0368(12) Uani 1 1 d . . .
H18A H 0.4480 0.6949 1.2880 0.055 Uiso 1 1 calc R . .
H18B H 0.4685 0.7901 1.2783 0.055 Uiso 1 1 calc R . .
H18C H 0.4788 0.7261 1.3354 0.055 Uiso 1 1 calc R . .
C24 C 0.43137(12) 0.3645(4) 1.3240(2) 0.0370(13) Uani 1 1 d . . .
H24 H 0.4135 0.4007 1.3249 0.044 Uiso 1 1 calc R . .
C231 C 0.40800(13) 0.3388(5) 1.2216(3) 0.0460(15) Uani 1 1 d . . .
H23A H 0.3916 0.3809 1.2283 0.069 Uiso 1 1 calc R . .
H23B H 0.4000 0.2695 1.2078 0.069 Uiso 1 1 calc R . .
H23C H 0.4157 0.3738 1.1941 0.069 Uiso 1 1 calc R . .
C131 C 0.60887(11) 0.3037(4) 1.3142(2) 0.0443(14) Uani 1 1 d . . .
H13A H 0.6006 0.2336 1.3028 0.066 Uiso 1 1 calc R . .
H13B H 0.6291 0.2975 1.3418 0.066 Uiso 1 1 calc R . .
H13C H 0.6107 0.3420 1.2818 0.066 Uiso 1 1 calc R . .
C13 C 0.58766(11) 0.3623(4) 1.3390(2) 0.0302(11) Uani 1 1 d . . .
C181 C 0.51899(14) 0.6870(4) 1.2800(3) 0.0477(15) Uani 1 1 d . . .
H18D H 0.5296 0.6912 1.3199 0.072 Uiso 1 1 calc R . .
H18E H 0.5180 0.7569 1.2635 0.072 Uiso 1 1 calc R . .
H18F H 0.5301 0.6396 1.2626 0.072 Uiso 1 1 calc R . .
C28 C 0.53354(13) 0.0595(4) 1.3712(2) 0.0427(13) Uani 1 1 d . . .
C251 C 0.45260(15) 0.3972(5) 1.4272(3) 0.0524(16) Uani 1 1 d . . .
H25A H 0.4337 0.3721 1.4334 0.079 Uiso 1 1 calc R . .
H25B H 0.4521 0.4738 1.4245 0.079 Uiso 1 1 calc R . .
H25C H 0.4702 0.3756 1.4583 0.079 Uiso 1 1 calc R . .
C27 C 0.53605(13) 0.1789(4) 1.3601(2) 0.0380(13) Uani 1 1 d . . .
H27A H 0.5368 0.2178 1.3943 0.046 Uiso 1 1 calc R . .
H27B H 0.5556 0.1916 1.3523 0.046 Uiso 1 1 calc R . .
C14 C 0.59465(11) 0.3796(4) 1.3944(2) 0.0360(12) Uani 1 1 d . . .
H14 H 0.6139 0.3568 1.4182 0.043 Uiso 1 1 calc R . .
C15 C 0.57403(12) 0.4306(4) 1.4177(2) 0.0353(12) Uani 1 1 d . . .
C41 C 0.76924(10) 0.9340(3) 0.74618(19) 0.0230(10) Uani 1 1 d . . .
C52 C 0.85048(10) 0.7784(4) 0.8033(2) 0.0268(10) Uani 1 1 d . . .
H52 H 0.8494 0.7499 0.8373 0.032 Uiso 1 1 calc R . .
C42 C 0.74808(10) 0.8822(3) 0.7665(2) 0.0256(10) Uani 1 1 d . . .
H42 H 0.7518 0.8791 0.8055 0.031 Uiso 1 1 calc R . .
C47 C 0.81725(11) 1.0358(3) 0.7727(2) 0.0265(10) Uani 1 1 d . . .
H47A H 0.8118 1.0448 0.7320 0.032 Uiso 1 1 calc R . .
H47B H 0.8385 1.0089 0.7860 0.032 Uiso 1 1 calc R . .
C56 C 0.82936(11) 0.7995(4) 0.7039(2) 0.0293(11) Uani 1 1 d . . .
H56 H 0.8137 0.7867 0.6701 0.035 Uiso 1 1 calc R . .
C55 C 0.85479(12) 0.8567(4) 0.7033(2) 0.0330(12) Uani 1 1 d . . .
C48 C 0.81612(12) 1.1431(4) 0.7993(2) 0.0292(11) Uani 1 1 d . . .
C51 C 0.82633(10) 0.7598(4) 0.7542(2) 0.0261(11) Uani 1 1 d . . .
C46 C 0.76225(11) 0.9424(4) 0.6873(2) 0.0296(11) Uani 1 1 d . . .
H46 H 0.7759 0.9775 0.6717 0.036 Uiso 1 1 calc R . .
C451 C 0.72861(13) 0.9068(5) 0.5900(2) 0.0478(14) Uani 1 1 d . . .
H45A H 0.7071 0.9255 0.5729 0.072 Uiso 1 1 calc R . .
H45B H 0.7327 0.8391 0.5755 0.072 Uiso 1 1 calc R . .
H45C H 0.7416 0.9607 0.5813 0.072 Uiso 1 1 calc R . .
C53 C 0.87634(11) 0.8386(4) 0.8030(2) 0.0306(12) Uani 1 1 d . . .
C481 C 0.83543(12) 1.2206(4) 0.7769(2) 0.0343(12) Uani 1 1 d . . .
H48A H 0.8367 1.2880 0.7960 0.051 Uiso 1 1 calc R . .
H48B H 0.8258 1.2307 0.7370 0.051 Uiso 1 1 calc R . .
H48C H 0.8561 1.1921 0.7835 0.051 Uiso 1 1 calc R . .
C54 C 0.87836(11) 0.8758(4) 0.7535(2) 0.0329(12) Uani 1 1 d . . .
H54 H 0.8958 0.9150 0.7528 0.039 Uiso 1 1 calc R . .
C531 C 0.90144(12) 0.8559(4) 0.8572(2) 0.0387(12) Uani 1 1 d . . .
H53A H 0.9180 0.8969 0.8503 0.058 Uiso 1 1 calc R . .
H53B H 0.9095 0.7880 0.8733 0.058 Uiso 1 1 calc R . .
H53C H 0.8931 0.8939 0.8830 0.058 Uiso 1 1 calc R . .
C43 C 0.72139(11) 0.8341(4) 0.7316(2) 0.0317(11) Uani 1 1 d . . .
C58 C 0.78315(12) 0.5462(4) 0.7122(3) 0.0442(14) Uani 1 1 d . . .
C581 C 0.81252(13) 0.5260(4) 0.6977(3) 0.0525(15) Uani 1 1 d . . .
H58A H 0.8114 0.5615 0.6628 0.079 Uiso 1 1 calc R . .
H58B H 0.8150 0.4505 0.6935 0.079 Uiso 1 1 calc R . .
H58C H 0.8300 0.5530 0.7274 0.079 Uiso 1 1 calc R . .
C57 C 0.77732(12) 0.6642(4) 0.7165(2) 0.0349(12) Uani 1 1 d . . .
H57A H 0.7767 0.6982 0.6810 0.042 Uiso 1 1 calc R . .
H57B H 0.7570 0.6737 0.7219 0.042 Uiso 1 1 calc R . .
C551 C 0.85831(13) 0.9012(5) 0.6506(2) 0.0438(14) Uani 1 1 d . . .
H55A H 0.8565 0.9777 0.6511 0.066 Uiso 1 1 calc R . .
H55B H 0.8423 0.8729 0.6188 0.066 Uiso 1 1 calc R . .
H55C H 0.8784 0.8821 0.6477 0.066 Uiso 1 1 calc R . .
C45 C 0.73543(11) 0.8992(4) 0.6530(2) 0.0311(10) Uani 1 1 d . . .
C431 C 0.70094(11) 0.7722(4) 0.7561(2) 0.0366(12) Uani 1 1 d . . .
H43A H 0.7105 0.7044 0.7692 0.055 Uiso 1 1 calc R . .
H43B H 0.6812 0.7607 0.7279 0.055 Uiso 1 1 calc R . .
H43C H 0.6978 0.8109 0.7874 0.055 Uiso 1 1 calc R . .
C44 C 0.71530(11) 0.8459(4) 0.6749(2) 0.0347(11) Uani 1 1 d . . .
H44 H 0.6970 0.8172 0.6505 0.042 Uiso 1 1 calc R . .
C383 C 0.53677(11) 0.2829(4) 0.9648(2) 0.0327(11) Uani 1 1 d . . .
H38A H 0.5560 0.3202 0.9822 0.049 Uiso 1 1 calc R . .
H38B H 0.5266 0.3139 0.9285 0.049 Uiso 1 1 calc R . .
H38C H 0.5411 0.2089 0.9602 0.049 Uiso 1 1 calc R . .
C38 C 0.51588(11) 0.2921(4) 1.0018(2) 0.0329(12) Uani 1 1 d . . .
C68 C 0.79360(12) 0.8076(4) 1.0731(2) 0.0341(12) Uani 1 1 d . . .
C67 C 0.78536(11) 0.7418(4) 1.0196(2) 0.0321(11) Uani 1 1 d . . .
H67A H 0.8020 0.7489 1.0025 0.038 Uiso 1 1 calc R . .
H67B H 0.7843 0.6671 1.0295 0.038 Uiso 1 1 calc R . .
C683 C 0.77055(12) 0.7938(4) 1.1048(2) 0.0367(12) Uani 1 1 d . . .
H68A H 0.7777 0.8314 1.1402 0.055 Uiso 1 1 calc R . .
H68B H 0.7684 0.7192 1.1118 0.055 Uiso 1 1 calc R . .
H68C H 0.7507 0.8221 1.0828 0.055 Uiso 1 1 calc R . .
C37 C 0.52902(11) 0.2341(4) 1.0577(2) 0.0307(11) Uani 1 1 d . . .
H37A H 0.5125 0.2270 1.0751 0.037 Uiso 1 1 calc R . .
H37B H 0.5349 0.1625 1.0499 0.037 Uiso 1 1 calc R . .
C382 C 0.51034(14) 0.4069(4) 1.0116(2) 0.0497(15) Uani 1 1 d . . .
H38D H 0.5039 0.4439 0.9760 0.074 Uiso 1 1 calc R . .
H38E H 0.5293 0.4382 1.0355 0.074 Uiso 1 1 calc R . .
H38F H 0.4943 0.4125 1.0295 0.074 Uiso 1 1 calc R . .
C682 C 0.79535(14) 0.9244(4) 1.0592(2) 0.0451(14) Uani 1 1 d . . .
H68D H 0.8008 0.9656 1.0935 0.068 Uiso 1 1 calc R . .
H68E H 0.7754 0.9476 1.0348 0.068 Uiso 1 1 calc R . .
H68F H 0.8109 0.9343 1.0404 0.068 Uiso 1 1 calc R . .
C183 C 0.47044(16) 0.6327(5) 1.2085(2) 0.0512(15) Uani 1 1 d . . .
H18G H 0.4697 0.7004 1.1899 0.077 Uiso 1 1 calc R . .
H18H H 0.4496 0.6073 1.2030 0.077 Uiso 1 1 calc R . .
H18I H 0.4816 0.5821 1.1930 0.077 Uiso 1 1 calc R . .
C31 C 0.58507(10) 0.2774(3) 1.09125(17) 0.0295(9) Uani 1 1 d . . .
C61 C 0.72874(10) 0.7288(4) 0.98508(18) 0.0330(10) Uani 1 1 d . . .
C681 C 0.82498(12) 0.7706(5) 1.1098(2) 0.0507(15) Uani 1 1 d . . .
H68G H 0.8314 0.8135 1.1434 0.076 Uiso 1 1 calc R . .
H68H H 0.8399 0.7775 1.0894 0.076 Uiso 1 1 calc R . .
H68I H 0.8237 0.6970 1.1200 0.076 Uiso 1 1 calc R . .
C482 C 0.8305(2) 1.1348(5) 0.8615(2) 0.079(3) Uani 1 1 d . . .
H48D H 0.8337 1.2052 0.8777 0.118 Uiso 1 1 calc R . .
H48E H 0.8503 1.0989 0.8696 0.118 Uiso 1 1 calc R . .
H48F H 0.8170 1.0950 0.8775 0.118 Uiso 1 1 calc R . .
C36 C 0.60600(9) 0.3576(3) 1.11243(17) 0.0296(9) Uani 1 1 d . . .
H36 H 0.6000 0.4147 1.1308 0.035 Uiso 1 1 calc R . .
C32 C 0.59417(9) 0.1944(3) 1.06475(17) 0.0318(9) Uani 1 1 d . . .
H32 H 0.5803 0.1386 1.0502 0.038 Uiso 1 1 calc R . .
C381 C 0.48572(12) 0.2365(6) 0.9713(2) 0.0564(17) Uani 1 1 d . . .
H38G H 0.4767 0.2691 0.9349 0.085 Uiso 1 1 calc R . .
H38H H 0.4715 0.2425 0.9931 0.085 Uiso 1 1 calc R . .
H38I H 0.4898 0.1623 0.9663 0.085 Uiso 1 1 calc R . .
C35 C 0.63528(9) 0.3568(4) 1.10763(17) 0.0352(9) Uani 1 1 d . . .
C582 C 0.78544(16) 0.4918(4) 0.7670(3) 0.065(2) Uani 1 1 d . . .
H58D H 0.8032 0.5189 0.7961 0.098 Uiso 1 1 calc R . .
H58E H 0.7878 0.4161 0.7630 0.098 Uiso 1 1 calc R . .
H58F H 0.7668 0.5053 0.7771 0.098 Uiso 1 1 calc R . .
C282 C 0.53385(16) 0.0006(4) 1.3200(3) 0.0612(17) Uani 1 1 d . . .
H28A H 0.5533 0.0127 1.3127 0.092 Uiso 1 1 calc R . .
H28B H 0.5170 0.0252 1.2883 0.092 Uiso 1 1 calc R . .
H28C H 0.5314 -0.0745 1.3256 0.092 Uiso 1 1 calc R . .
C34 C 0.64347(10) 0.2741(4) 1.07982(18) 0.0368(11) Uani 1 1 d . . .
H34 H 0.6631 0.2735 1.0748 0.044 Uiso 1 1 calc R . .
C281 C 0.56128(15) 0.0312(5) 1.4203(3) 0.071(2) Uani 1 1 d . . .
H28D H 0.5606 0.0711 1.4530 0.107 Uiso 1 1 calc R . .
H28E H 0.5800 0.0485 1.4114 0.107 Uiso 1 1 calc R . .
H28F H 0.5609 -0.0439 1.4280 0.107 Uiso 1 1 calc R . .
C33 C 0.62345(10) 0.1920(4) 1.05918(19) 0.0364(10) Uani 1 1 d . . .
C65 C 0.67612(10) 0.7572(5) 0.9823(2) 0.0466(13) Uani 1 1 d . . .
C66 C 0.70348(11) 0.7941(4) 0.9761(2) 0.0417(11) Uani 1 1 d . . .
H66 H 0.7049 0.8650 0.9656 0.050 Uiso 1 1 calc R . .
C331 C 0.63320(11) 0.0972(4) 1.0324(2) 0.0516(13) Uani 1 1 d . . .
H33A H 0.6422 0.0446 1.0609 0.077 Uiso 1 1 calc R . .
H33B H 0.6484 0.1186 1.0145 0.077 Uiso 1 1 calc R . .
H33C H 0.6153 0.0673 1.0047 0.077 Uiso 1 1 calc R . .
C62 C 0.72627(10) 0.6240(3) 0.99980(17) 0.0349(9) Uani 1 1 d . . .
H62 H 0.7434 0.5789 1.0061 0.042 Uiso 1 1 calc R . .
C63 C 0.69938(10) 0.5856(4) 1.00523(17) 0.0414(11) Uani 1 1 d . . .
C64 C 0.67478(10) 0.6532(4) 0.99753(19) 0.0432(12) Uani 1 1 d . . .
H64 H 0.6565 0.6275 1.0029 0.052 Uiso 1 1 calc R . .
C351 C 0.65711(10) 0.4440(4) 1.1314(2) 0.0477(12) Uani 1 1 d . . .
H35A H 0.6516 0.4770 1.1619 0.072 Uiso 1 1 calc R . .
H35B H 0.6561 0.4962 1.1025 0.072 Uiso 1 1 calc R . .
H35C H 0.6779 0.4160 1.1453 0.072 Uiso 1 1 calc R . .
C151 C 0.58312(13) 0.4457(5) 1.4801(2) 0.0513(15) Uani 1 1 d . . .
H15A H 0.5648 0.4586 1.4913 0.077 Uiso 1 1 calc R . .
H15B H 0.5970 0.5058 1.4907 0.077 Uiso 1 1 calc R . .
H15C H 0.5935 0.3825 1.4987 0.077 Uiso 1 1 calc R . .
C631 C 0.69676(13) 0.4705(5) 1.0192(2) 0.0633(16) Uani 1 1 d . . .
H63A H 0.7057 0.4600 1.0592 0.095 Uiso 1 1 calc R . .
H63B H 0.7077 0.4274 0.9994 0.095 Uiso 1 1 calc R . .
H63C H 0.6752 0.4501 1.0079 0.095 Uiso 1 1 calc R . .
C651 C 0.64960(11) 0.8307(5) 0.9739(3) 0.0654(17) Uani 1 1 d . . .
H65A H 0.6367 0.8069 0.9960 0.098 Uiso 1 1 calc R . .
H65B H 0.6376 0.8319 0.9346 0.098 Uiso 1 1 calc R . .
H65C H 0.6572 0.9014 0.9857 0.098 Uiso 1 1 calc R . .
C483 C 0.78354(14) 1.1819(4) 0.7835(3) 0.064(2) Uani 1 1 d . . .
H48G H 0.7753 1.1871 0.7430 0.096 Uiso 1 1 calc R . .
H48H H 0.7830 1.2510 0.8000 0.096 Uiso 1 1 calc R . .
H48I H 0.7711 1.1327 0.7971 0.096 Uiso 1 1 calc R . .
C283 C 0.50430(15) 0.0370(5) 1.3849(3) 0.0657(19) Uani 1 1 d . . .
H28G H 0.4867 0.0528 1.3526 0.099 Uiso 1 1 calc R . .
H28H H 0.5035 0.0807 1.4162 0.099 Uiso 1 1 calc R . .
H28I H 0.5038 -0.0371 1.3947 0.099 Uiso 1 1 calc R . .
C583 C 0.75584(14) 0.5029(5) 0.6659(3) 0.081(2) Uani 1 1 d . . .
H58G H 0.7585 0.4274 0.6619 0.121 Uiso 1 1 calc R . .
H58H H 0.7546 0.5382 0.6309 0.121 Uiso 1 1 calc R . .
H58I H 0.7370 0.5154 0.6752 0.121 Uiso 1 1 calc R . .
Na1 Na 0.90366(7) 0.59868(10) 0.53650(12) 0.0428(3) Uani 1 1 d U . .
O1S O 0.9131(2) 0.5989(7) 0.6345(4) 0.046(2) Uani 0.689(4) 1 d PDU A 1
C11S C 0.8992(4) 0.6625(10) 0.6655(6) 0.045(3) Uani 0.689(4) 1 d PDU A 1
H11A H 0.8785 0.6835 0.6421 0.054 Uiso 0.689(4) 1 calc PR A 1
H11B H 0.9114 0.7269 0.6775 0.054 Uiso 0.689(4) 1 calc PR A 1
C12S C 0.8968(4) 0.6042(12) 0.7151(6) 0.067(4) Uani 0.689(4) 1 d PDU A 1
H12A H 0.8755 0.6047 0.7167 0.081 Uiso 0.689(4) 1 calc PR A 1
H12B H 0.9103 0.6353 0.7497 0.081 Uiso 0.689(4) 1 calc PR A 1
C13S C 0.9068(3) 0.4948(7) 0.7071(4) 0.084(4) Uani 0.689(4) 1 d PDU A 1
H13D H 0.8896 0.4510 0.6850 0.101 Uiso 0.689(4) 1 calc PR A 1
H13E H 0.9171 0.4598 0.7428 0.101 Uiso 0.689(4) 1 calc PR A 1
C14S C 0.9295(3) 0.5223(10) 0.6743(5) 0.098(5) Uani 0.689(4) 1 d PDU A 1
H14A H 0.9487 0.5521 0.6992 0.117 Uiso 0.689(4) 1 calc PR A 1
H14B H 0.9344 0.4597 0.6556 0.117 Uiso 0.689(4) 1 calc PR A 1
O1P O 0.9051(5) 0.5720(15) 0.6358(8) 0.043(4) Uani 0.311(4) 1 d PDU A 2
C11P C 0.8975(10) 0.641(2) 0.6739(12) 0.053(7) Uani 0.311(4) 1 d PDU A 2
H11C H 0.8758 0.6623 0.6594 0.063 Uiso 0.311(4) 1 calc PR A 2
H11D H 0.9103 0.7053 0.6789 0.063 Uiso 0.311(4) 1 calc PR A 2
C12P C 0.9032(7) 0.585(2) 0.7283(10) 0.053(6) Uani 0.311(4) 1 d PDU A 2
H12C H 0.8848 0.5481 0.7306 0.064 Uiso 0.311(4) 1 calc PR A 2
H12D H 0.9106 0.6336 0.7601 0.064 Uiso 0.311(4) 1 calc PR A 2
C13P C 0.9279(3) 0.5098(13) 0.7247(6) 0.037(4) Uani 0.311(4) 1 d PDU A 2
H13F H 0.9482 0.5442 0.7358 0.044 Uiso 0.311(4) 1 calc PR A 2
H13G H 0.9287 0.4479 0.7486 0.044 Uiso 0.311(4) 1 calc PR A 2
C14P C 0.9187(7) 0.4796(15) 0.6655(7) 0.063(6) Uani 0.311(4) 1 d PDU A 2
H14C H 0.9367 0.4575 0.6545 0.076 Uiso 0.311(4) 1 calc PR A 2
H14D H 0.9038 0.4213 0.6582 0.076 Uiso 0.311(4) 1 calc PR A 2
O2S O 0.8974(3) 0.5838(13) 0.4373(4) 0.049(2) Uani 0.689(4) 1 d PDU A 1
C21S C 0.9075(2) 0.6578(6) 0.4042(4) 0.046(2) Uani 0.689(4) 1 d PDU A 1
H21A H 0.9277 0.6869 0.4252 0.055 Uiso 0.689(4) 1 calc PR A 1
H21B H 0.8927 0.7162 0.3930 0.055 Uiso 0.689(4) 1 calc PR A 1
C22S C 0.9097(2) 0.5994(7) 0.3538(4) 0.050(2) Uani 0.689(4) 1 d PDU A 1
H22A H 0.8943 0.6256 0.3198 0.060 Uiso 0.689(4) 1 calc PR A 1
H22B H 0.9303 0.6075 0.3495 0.060 Uiso 0.689(4) 1 calc PR A 1
C23S C 0.9036(3) 0.4871(7) 0.3642(4) 0.067(3) Uani 0.689(4) 1 d PDU A 1
H23D H 0.8922 0.4511 0.3294 0.081 Uiso 0.689(4) 1 calc PR A 1
H23E H 0.9229 0.4488 0.3818 0.081 Uiso 0.689(4) 1 calc PR A 1
C24S C 0.8848(2) 0.4962(8) 0.4024(3) 0.068(3) Uani 0.689(4) 1 d PDU A 1
H24A H 0.8631 0.5088 0.3815 0.081 Uiso 0.689(4) 1 calc PR A 1
H24B H 0.8863 0.4316 0.4247 0.081 Uiso 0.689(4) 1 calc PR A 1
O2P O 0.8990(6) 0.594(3) 0.4415(9) 0.057(5) Uani 0.311(4) 1 d PDU A 2
C21P C 0.9220(5) 0.6209(19) 0.4161(8) 0.085(6) Uani 0.311(4) 1 d PDU A 2
H21C H 0.9427 0.6100 0.4424 0.101 Uiso 0.311(4) 1 calc PR A 2
H21D H 0.9199 0.6952 0.4043 0.101 Uiso 0.311(4) 1 calc PR A 2
C22P C 0.9169(4) 0.5514(19) 0.3678(10) 0.068(5) Uani 0.311(4) 1 d PDU A 2
H22C H 0.9306 0.4897 0.3773 0.082 Uiso 0.311(4) 1 calc PR A 2
H22D H 0.9209 0.5891 0.3366 0.082 Uiso 0.311(4) 1 calc PR A 2
C23P C 0.8836(3) 0.5175(12) 0.3525(6) 0.032(3) Uani 0.311(4) 1 d PDU A 2
H23F H 0.8719 0.5449 0.3155 0.039 Uiso 0.311(4) 1 calc PR A 2
H23G H 0.8819 0.4401 0.3521 0.039 Uiso 0.311(4) 1 calc PR A 2
C24P C 0.8724(4) 0.5643(14) 0.3973(7) 0.049(4) Uani 0.311(4) 1 d PDU A 2
H24C H 0.8595 0.6263 0.3831 0.059 Uiso 0.311(4) 1 calc PR A 2
H24D H 0.8602 0.5123 0.4105 0.059 Uiso 0.311(4) 1 calc PR A 2
O3S O 0.84964(19) 0.6019(10) 0.5172(5) 0.058(2) Uani 0.689(4) 1 d PDU A 1
C31S C 0.8294(2) 0.5768(12) 0.5479(5) 0.104(4) Uani 0.689(4) 1 d PDU A 1
H31A H 0.8325 0.6256 0.5795 0.124 Uiso 0.689(4) 1 calc PR A 1
H31B H 0.8333 0.5046 0.5626 0.124 Uiso 0.689(4) 1 calc PR A 1
C32S C 0.7990(2) 0.5852(15) 0.5118(7) 0.139(4) Uani 0.689(4) 1 d PDU A 1
H32A H 0.7861 0.6251 0.5298 0.166 Uiso 0.689(4) 1 calc PR A 1
H32B H 0.7899 0.5148 0.5019 0.166 Uiso 0.689(4) 1 calc PR A 1
C33S C 0.8011(3) 0.6422(13) 0.4605(6) 0.140(5) Uani 0.689(4) 1 d PDU A 1
H33D H 0.7845 0.6210 0.4269 0.168 Uiso 0.689(4) 1 calc PR A 1
H33E H 0.8007 0.7193 0.4650 0.168 Uiso 0.689(4) 1 calc PR A 1
C34S C 0.8311(2) 0.6049(10) 0.4593(5) 0.085(3) Uani 0.689(4) 1 d PDU A 1
H34A H 0.8294 0.5343 0.4424 0.101 Uiso 0.689(4) 1 calc PR A 1
H34B H 0.8400 0.6534 0.4379 0.101 Uiso 0.689(4) 1 calc PR A 1
O3P O 0.8448(4) 0.603(3) 0.5163(13) 0.073(5) Uani 0.311(4) 1 d PDU A 2
C31P C 0.8328(5) 0.702(2) 0.5300(13) 0.134(8) Uani 0.311(4) 1 d PDU A 2
H31C H 0.8308 0.7550 0.5007 0.161 Uiso 0.311(4) 1 calc PR A 2
H31D H 0.8456 0.7299 0.5660 0.161 Uiso 0.311(4) 1 calc PR A 2
C32P C 0.8025(5) 0.667(3) 0.5329(12) 0.129(8) Uani 0.311(4) 1 d PDU A 2
H32C H 0.7882 0.7269 0.5277 0.155 Uiso 0.311(4) 1 calc PR A 2
H32D H 0.8043 0.6330 0.5688 0.155 Uiso 0.311(4) 1 calc PR A 2
C33P C 0.7917(5) 0.588(3) 0.4845(15) 0.139(4) Uani 0.311(4) 1 d PDU A 2
H33F H 0.7872 0.5184 0.4974 0.166 Uiso 0.311(4) 1 calc PR A 2
H33G H 0.7735 0.6138 0.4551 0.166 Uiso 0.311(4) 1 calc PR A 2
C34P C 0.8193(6) 0.586(3) 0.4658(11) 0.114(7) Uani 0.311(4) 1 d PDU A 2
H34C H 0.8213 0.5175 0.4488 0.136 Uiso 0.311(4) 1 calc PR A 2
H34D H 0.8184 0.6421 0.4384 0.136 Uiso 0.311(4) 1 calc PR A 2
O4S O 0.95791(19) 0.5994(9) 0.5562(5) 0.054(3) Uani 0.689(4) 1 d PDU A 1
C41S C 0.97615(19) 0.5951(9) 0.5187(4) 0.069(3) Uani 0.689(4) 1 d PDU A 1
H41A H 0.9721 0.5281 0.4980 0.083 Uiso 0.689(4) 1 calc PR A 1
H41B H 0.9699 0.6528 0.4914 0.083 Uiso 0.689(4) 1 calc PR A 1
C42S C 1.0081(2) 0.6034(14) 0.5469(5) 0.113(4) Uani 0.689(4) 1 d PDU A 1
H42A H 1.0162 0.6720 0.5397 0.135 Uiso 0.689(4) 1 calc PR A 1
H42B H 1.0196 0.5467 0.5356 0.135 Uiso 0.689(4) 1 calc PR A 1
C43S C 1.0097(3) 0.5929(15) 0.6069(5) 0.113(5) Uani 0.689(4) 1 d PDU A 1
H43D H 1.0188 0.5244 0.6214 0.136 Uiso 0.689(4) 1 calc PR A 1
H43E H 1.0228 0.6490 0.6289 0.136 Uiso 0.689(4) 1 calc PR A 1
C44S C 0.9782(2) 0.6012(8) 0.6118(4) 0.068(2) Uani 0.689(4) 1 d PDU A 1
H44A H 0.9739 0.5416 0.6333 0.081 Uiso 0.689(4) 1 calc PR A 1
H44B H 0.9758 0.6673 0.6306 0.081 Uiso 0.689(4) 1 calc PR A 1
O4P O 0.9620(4) 0.6106(19) 0.5534(10) 0.051(4) Uani 0.311(4) 1 d PDU A 2
C41P C 0.9812(4) 0.5252(13) 0.5471(8) 0.056(4) Uani 0.311(4) 1 d PDU A 2
H41C H 0.9809 0.5189 0.5080 0.067 Uiso 0.311(4) 1 calc PR A 2
H41D H 0.9741 0.4584 0.5587 0.067 Uiso 0.311(4) 1 calc PR A 2
C42P C 1.0120(3) 0.5508(13) 0.5830(8) 0.050(4) Uani 0.311(4) 1 d PDU A 2
H42C H 1.0240 0.5846 0.5612 0.060 Uiso 0.311(4) 1 calc PR A 2
H42D H 1.0228 0.4865 0.6003 0.060 Uiso 0.311(4) 1 calc PR A 2
C43P C 1.0081(4) 0.6257(17) 0.6272(8) 0.057(5) Uani 0.311(4) 1 d PDU A 2
H43F H 1.0044 0.5879 0.6587 0.068 Uiso 0.311(4) 1 calc PR A 2
H43G H 1.0257 0.6734 0.6410 0.068 Uiso 0.311(4) 1 calc PR A 2
C44P C 0.9806(4) 0.6810(12) 0.5935(8) 0.062(4) Uani 0.311(4) 1 d PDU A 2
H44C H 0.9689 0.7079 0.6176 0.075 Uiso 0.311(4) 1 calc PR A 2
H44D H 0.9866 0.7414 0.5746 0.075 Uiso 0.311(4) 1 calc PR A 2
O5S O 0.9026(4) 0.4181(6) 0.5378(8) 0.038(2) Uani 0.689(4) 1 d PDU A 1
C51S C 0.87984(18) 0.3516(6) 0.5492(3) 0.0290(16) Uani 0.689(4) 1 d PDU A 1
H51A H 0.8603 0.3558 0.5188 0.035 Uiso 0.689(4) 1 calc PR A 1
H51B H 0.8762 0.3728 0.5843 0.035 Uiso 0.689(4) 1 calc PR A 1
C52S C 0.8927(5) 0.2421(8) 0.5540(9) 0.029(3) Uani 0.689(4) 1 d PDU A 1
H52A H 0.8762 0.1893 0.5423 0.035 Uiso 0.689(4) 1 calc PR A 1
H52B H 0.9055 0.2267 0.5924 0.035 Uiso 0.689(4) 1 calc PR A 1
C53S C 0.9118(4) 0.2451(7) 0.5143(6) 0.029(3) Uani 0.689(4) 1 d PDU A 1
H53D H 0.9278 0.1902 0.5232 0.035 Uiso 0.689(4) 1 calc PR A 1
H53E H 0.8989 0.2373 0.4752 0.035 Uiso 0.689(4) 1 calc PR A 1
C54S C 0.92564(17) 0.3542(6) 0.5255(4) 0.0312(17) Uani 0.689(4) 1 d PDU A 1
H54A H 0.9446 0.3531 0.5574 0.037 Uiso 0.689(4) 1 calc PR A 1
H54B H 0.9305 0.3814 0.4926 0.037 Uiso 0.689(4) 1 calc PR A 1
O5P O 0.9052(12) 0.4187(14) 0.5387(17) 0.048(5) Uani 0.311(4) 1 d PDU A 2
C51P C 0.8951(7) 0.3547(17) 0.5763(11) 0.065(5) Uani 0.311(4) 1 d PDU A 2
H51C H 0.8739 0.3733 0.5744 0.078 Uiso 0.311(4) 1 calc PR A 2
H51D H 0.9085 0.3660 0.6147 0.078 Uiso 0.311(4) 1 calc PR A 2
C52P C 0.8966(13) 0.2428(16) 0.560(2) 0.029(3) Uani 0.311(4) 1 d PDU A 2
H52C H 0.8759 0.2150 0.5411 0.035 Uiso 0.311(4) 1 calc PR A 2
H52D H 0.9064 0.1989 0.5928 0.035 Uiso 0.311(4) 1 calc PR A 2
C53P C 0.9157(10) 0.2461(17) 0.5208(15) 0.040(6) Uani 0.311(4) 1 d PDU A 2
H53F H 0.9378 0.2395 0.5412 0.048 Uiso 0.311(4) 1 calc PR A 2
H53G H 0.9097 0.1899 0.4926 0.048 Uiso 0.311(4) 1 calc PR A 2
C54P C 0.9084(5) 0.3521(13) 0.4950(9) 0.051(4) Uani 0.311(4) 1 d PDU A 2
H54C H 0.9251 0.3774 0.4811 0.061 Uiso 0.311(4) 1 calc PR A 2
H54D H 0.8892 0.3501 0.4637 0.061 Uiso 0.311(4) 1 calc PR A 2
O6S O 0.9027(2) 0.7803(5) 0.5392(4) 0.058(3) Uani 0.689(4) 1 d PDU A 1
C61S C 0.9301(2) 0.8410(7) 0.5589(5) 0.047(3) Uani 0.689(4) 1 d PDU A 1
H61A H 0.9448 0.8211 0.5391 0.057 Uiso 0.689(4) 1 calc PR A 1
H61B H 0.9398 0.8290 0.5991 0.057 Uiso 0.689(4) 1 calc PR A 1
C62S C 0.9211(3) 0.9538(6) 0.5482(5) 0.069(3) Uani 0.689(4) 1 d PDU A 1
H62A H 0.9282 0.9950 0.5829 0.082 Uiso 0.689(4) 1 calc PR A 1
H62B H 0.9301 0.9840 0.5207 0.082 Uiso 0.689(4) 1 calc PR A 1
C63S C 0.8874(3) 0.9546(7) 0.5265(6) 0.074(3) Uani 0.689(4) 1 d PDU A 1
H63D H 0.8804 0.9990 0.4929 0.088 Uiso 0.689(4) 1 calc PR A 1
H63E H 0.8785 0.9824 0.5547 0.088 Uiso 0.689(4) 1 calc PR A 1
C64S C 0.8779(2) 0.8445(7) 0.5130(4) 0.054(3) Uani 0.689(4) 1 d PDU A 1
H64A H 0.8603 0.8274 0.5261 0.065 Uiso 0.689(4) 1 calc PR A 1
H64B H 0.8717 0.8336 0.4723 0.065 Uiso 0.689(4) 1 calc PR A 1
O6P O 0.9080(5) 0.7870(12) 0.5239(7) 0.034(3) Uani 0.311(4) 1 d PDU A 2
C61P C 0.9202(6) 0.8550(16) 0.5711(8) 0.064(7) Uani 0.311(4) 1 d PDU A 2
H61C H 0.9426 0.8622 0.5789 0.077 Uiso 0.311(4) 1 calc PR A 2
H61D H 0.9163 0.8243 0.6042 0.077 Uiso 0.311(4) 1 calc PR A 2
C62P C 0.9054(7) 0.9601(13) 0.5592(8) 0.065(5) Uani 0.311(4) 1 d PDU A 2
H62C H 0.9201 1.0172 0.5748 0.078 Uiso 0.311(4) 1 calc PR A 2
H62D H 0.8877 0.9660 0.5736 0.078 Uiso 0.311(4) 1 calc PR A 2
C63P C 0.8956(6) 0.9599(13) 0.4970(9) 0.084(7) Uani 0.311(4) 1 d PDU A 2
H63F H 0.8782 1.0084 0.4814 0.100 Uiso 0.311(4) 1 calc PR A 2
H63G H 0.9127 0.9791 0.4828 0.100 Uiso 0.311(4) 1 calc PR A 2
C64P C 0.8862(5) 0.8484(14) 0.4844(8) 0.075(6) Uani 0.311(4) 1 d PDU A 2
H64C H 0.8655 0.8365 0.4874 0.090 Uiso 0.311(4) 1 calc PR A 2
H64D H 0.8861 0.8300 0.4464 0.090 Uiso 0.311(4) 1 calc PR A 2
Na2 Na 0.65321(4) 1.23310(14) 0.77427(7) 0.0381(4) Uani 1 1 d U . .
O12S O 0.67799(8) 1.4023(3) 0.79690(17) 0.0585(10) Uani 1 1 d DU B .
C16S C 0.70949(12) 1.4215(5) 0.8231(3) 0.0639(16) Uani 1 1 d DU . .
H16A H 0.7182 1.4640 0.7989 0.077 Uiso 1 1 calc R B .
H16B H 0.7210 1.3549 0.8319 0.077 Uiso 1 1 calc R . .
C17S C 0.71083(13) 1.4808(5) 0.8755(2) 0.0548(14) Uani 1 1 d DU B .
H17C H 0.7297 1.5235 0.8886 0.066 Uiso 1 1 calc R . .
H17D H 0.7097 1.4327 0.9055 0.066 Uiso 1 1 calc R . .
C18S C 0.68219(13) 1.5503(4) 0.8560(2) 0.0545(14) Uani 1 1 d DU . .
H18J H 0.6710 1.5512 0.8838 0.065 Uiso 1 1 calc R B .
H18K H 0.6877 1.6231 0.8494 0.065 Uiso 1 1 calc R . .
C19S C 0.66316(15) 1.4996(5) 0.8024(3) 0.0709(18) Uani 1 1 d DU B .
H19A H 0.6422 1.4861 0.8037 0.085 Uiso 1 1 calc R . .
H19B H 0.6620 1.5461 0.7706 0.085 Uiso 1 1 calc R . .
O22S O 0.62683(7) 1.0688(2) 0.74984(13) 0.0398(7) Uani 1 1 d DU B .
C26S C 0.64001(11) 0.9659(4) 0.7549(2) 0.0445(12) Uani 1 1 d DU . .
H26A H 0.6362 0.9277 0.7861 0.053 Uiso 1 1 calc R B .
H26B H 0.6624 0.9705 0.7617 0.053 Uiso 1 1 calc R . .
C27S C 0.62492(11) 0.9096(4) 0.7004(2) 0.0447(12) Uani 1 1 d DU B .
H27C H 0.6174 0.8397 0.7071 0.054 Uiso 1 1 calc R . .
H27D H 0.6394 0.9009 0.6788 0.054 Uiso 1 1 calc R . .
C28S C 0.59837(10) 0.9808(4) 0.66993(19) 0.0403(10) Uani 1 1 d DU . .
H28J H 0.6030 1.0194 0.6395 0.048 Uiso 1 1 calc R B .
H28K H 0.5793 0.9403 0.6545 0.048 Uiso 1 1 calc R . .
C29S C 0.59597(10) 1.0543(4) 0.7151(2) 0.0415(12) Uani 1 1 d DU B .
H29A H 0.5868 1.1219 0.6992 0.050 Uiso 1 1 calc R . .
H29B H 0.5833 1.0232 0.7363 0.050 Uiso 1 1 calc R . .
O32S O 0.6160(3) 1.3229(14) 0.7102(5) 0.054(3) Uani 0.533(8) 1 d PDU B 1
C36S C 0.6099(3) 1.3024(15) 0.6525(6) 0.056(4) Uani 0.533(8) 1 d PDU B 1
H36A H 0.6163 1.2302 0.6470 0.067 Uiso 0.533(8) 1 calc PR B 1
H36B H 0.6215 1.3518 0.6364 0.067 Uiso 0.533(8) 1 calc PR B 1
C37S C 0.5764(2) 1.3149(12) 0.6244(5) 0.063(3) Uani 0.533(8) 1 d PDU B 1
H37C H 0.5676 1.2511 0.6033 0.076 Uiso 0.533(8) 1 calc PR B 1
H37D H 0.5723 1.3757 0.5989 0.076 Uiso 0.533(8) 1 calc PR B 1
C38S C 0.5638(2) 1.3325(9) 0.6726(5) 0.060(3) Uani 0.533(8) 1 d PDU B 1
H38J H 0.5460 1.3802 0.6621 0.072 Uiso 0.533(8) 1 calc PR B 1
H38K H 0.5579 1.2656 0.6861 0.072 Uiso 0.533(8) 1 calc PR B 1
C39S C 0.5906(3) 1.3818(11) 0.7154(6) 0.065(4) Uani 0.533(8) 1 d PDU B 1
H39A H 0.5926 1.4569 0.7073 0.078 Uiso 0.533(8) 1 calc PR B 1
H39B H 0.5887 1.3750 0.7531 0.078 Uiso 0.533(8) 1 calc PR B 1
O32P O 0.6132(3) 1.3126(14) 0.6905(5) 0.043(3) Uani 0.467(8) 1 d PDU B 2
C36P C 0.5844(3) 1.3635(10) 0.6845(5) 0.046(3) Uani 0.467(8) 1 d PDU B 2
H36C H 0.5879 1.4370 0.6975 0.056 Uiso 0.467(8) 1 calc PR B 2
H36D H 0.5733 1.3267 0.7069 0.056 Uiso 0.467(8) 1 calc PR B 2
C37P C 0.5664(2) 1.3605(8) 0.6248(5) 0.045(3) Uani 0.467(8) 1 d PDU B 2
H37E H 0.5689 1.4265 0.6061 0.055 Uiso 0.467(8) 1 calc PR B 2
H37F H 0.5444 1.3496 0.6201 0.055 Uiso 0.467(8) 1 calc PR B 2
C38P C 0.5795(2) 1.2687(7) 0.6016(5) 0.043(3) Uani 0.467(8) 1 d PDU B 2
H38L H 0.5705 1.2013 0.6083 0.051 Uiso 0.467(8) 1 calc PR B 2
H38M H 0.5766 1.2769 0.5615 0.051 Uiso 0.467(8) 1 calc PR B 2
C39P C 0.6127(3) 1.2783(14) 0.6357(5) 0.040(3) Uani 0.467(8) 1 d PDU B 2
H39C H 0.6231 1.2098 0.6378 0.048 Uiso 0.467(8) 1 calc PR B 2
H39D H 0.6232 1.3299 0.6187 0.048 Uiso 0.467(8) 1 calc PR B 2
O42S O 0.68937(8) 1.1277(4) 0.84059(15) 0.0668(11) Uani 1 1 d DU B .
C46S C 0.72121(13) 1.1271(5) 0.8498(2) 0.0596(16) Uani 1 1 d DU . .
H46A H 0.7270 1.1785 0.8255 0.071 Uiso 1 1 calc R B .
H46B H 0.7282 1.0567 0.8425 0.071 Uiso 1 1 calc R . .
C47S C 0.73496(16) 1.1568(6) 0.9103(3) 0.082(2) Uani 1 1 d DU B .
H47C H 0.7560 1.1289 0.9258 0.099 Uiso 1 1 calc R . .
H47D H 0.7353 1.2337 0.9154 0.099 Uiso 1 1 calc R . .
C48S C 0.7132(2) 1.1049(8) 0.9364(3) 0.130(4) Uani 1 1 d DU . .
H48J H 0.7070 1.1543 0.9611 0.157 Uiso 1 1 calc R B .
H48K H 0.7229 1.0428 0.9583 0.157 Uiso 1 1 calc R . .
C49S C 0.68518(19) 1.0719(8) 0.8864(3) 0.128(4) Uani 1 1 d DU B .
H49A H 0.6851 0.9953 0.8802 0.154 Uiso 1 1 calc R . .
H49B H 0.6657 1.0922 0.8929 0.154 Uiso 1 1 calc R . .
O52S O 0.68466(7) 1.2113(2) 0.71729(13) 0.0386(7) Uani 1 1 d DU B .
C56S C 0.68910(11) 1.1169(3) 0.6905(2) 0.0447(11) Uani 1 1 d DU . .
H56A H 0.6702 1.0744 0.6800 0.054 Uiso 1 1 calc R B .
H56B H 0.7058 1.0748 0.7156 0.054 Uiso 1 1 calc R . .
C57S C 0.69741(15) 1.1489(4) 0.6391(2) 0.0614(15) Uani 1 1 d DU B .
H57C H 0.7186 1.1271 0.6422 0.074 Uiso 1 1 calc R . .
H57D H 0.6833 1.1164 0.6055 0.074 Uiso 1 1 calc R . .
C58S C 0.69458(12) 1.2657(4) 0.63635(19) 0.0483(12) Uani 1 1 d DU . .
H58J H 0.6743 1.2875 0.6117 0.058 Uiso 1 1 calc R B .
H58K H 0.7107 1.2975 0.6230 0.058 Uiso 1 1 calc R . .
C59S C 0.69857(12) 1.2957(4) 0.6956(2) 0.0411(11) Uani 1 1 d DU B .
H59A H 0.7205 1.3024 0.7167 0.049 Uiso 1 1 calc R . .
H59B H 0.6882 1.3631 0.6975 0.049 Uiso 1 1 calc R . .
O62S O 0.6303(2) 1.2511(8) 0.8448(4) 0.061(3) Uani 0.533(8) 1 d PDU B 1
C66S C 0.6035(3) 1.2030(11) 0.8493(6) 0.059(3) Uani 0.533(8) 1 d PDU B 1
H66A H 0.6060 1.1259 0.8513 0.071 Uiso 0.533(8) 1 calc PR B 1
H66B H 0.5859 1.2203 0.8165 0.071 Uiso 0.533(8) 1 calc PR B 1
C67S C 0.5981(3) 1.2420(14) 0.8994(5) 0.087(4) Uani 0.533(8) 1 d PDU B 1
H67C H 0.5974 1.1831 0.9244 0.104 Uiso 0.533(8) 1 calc PR B 1
H67D H 0.5785 1.2804 0.8901 0.104 Uiso 0.533(8) 1 calc PR B 1
C68S C 0.6242(3) 1.3138(12) 0.9269(5) 0.072(3) Uani 0.533(8) 1 d PDU B 1
H68J H 0.6169 1.3780 0.9408 0.087 Uiso 0.533(8) 1 calc PR B 1
H68K H 0.6394 1.2785 0.9580 0.087 Uiso 0.533(8) 1 calc PR B 1
C69S C 0.63692(17) 1.3380(5) 0.8824(3) 0.096(3) Uani 0.533(8) 1 d PDU B 1
H69A H 0.6276 1.4028 0.8631 0.115 Uiso 0.533(8) 1 calc PR B 1
H69B H 0.6593 1.3485 0.8975 0.115 Uiso 0.533(8) 1 calc PR B 1
O62P O 0.62395(17) 1.2809(5) 0.8332(3) 0.053(2) Uani 0.467(8) 1 d PRDU B 2
C66P C 0.59817(17) 1.2278(5) 0.8388(3) 0.076(4) Uani 0.467(8) 1 d PRDU B 2
H66C H 0.6024 1.1520 0.8450 0.092 Uiso 0.467(8) 1 calc PR B 2
H66D H 0.5804 1.2371 0.8052 0.092 Uiso 0.467(8) 1 calc PR B 2
C67P C 0.59220(17) 1.2759(5) 0.8875(3) 0.092(4) Uani 0.467(8) 1 d PRDU B 2
H67E H 0.5736 1.3202 0.8754 0.110 Uiso 0.467(8) 1 calc PR B 2
H67F H 0.5888 1.2206 0.9124 0.110 Uiso 0.467(8) 1 calc PR B 2
C68P C 0.61843(17) 1.3394(5) 0.9168(3) 0.098(4) Uani 0.467(8) 1 d PRDU B 2
H68L H 0.6226 1.3327 0.9574 0.117 Uiso 0.467(8) 1 calc PR B 2
H68M H 0.6146 1.4141 0.9065 0.117 Uiso 0.467(8) 1 calc PR B 2
C69P C 0.64628(17) 1.2970(5) 0.8991(3) 0.096(3) Uani 0.467(8) 1 d PRDU B 2
H69C H 0.6548 1.2306 0.9176 0.115 Uiso 0.467(8) 1 calc PR B 2
H69D H 0.6627 1.3496 0.9031 0.115 Uiso 0.467(8) 1 calc PR B 2

loop_
_atom_site_aniso_label
_atom_site_aniso_U_11
_atom_site_aniso_U_22
_atom_site_aniso_U_33
_atom_site_aniso_U_23
_atom_site_aniso_U_13
_atom_site_aniso_U_12
Nb1 0.0216(2) 0.0202(2) 0.0264(2) -0.00150(18) 0.00923(18) -0.00230(16)
P2 0.0297(7) 0.0265(7) 0.0369(8) -0.0081(5) 0.0128(6) -0.0071(5)
P4 0.0313(6) 0.0250(6) 0.0274(7) -0.0011(5) 0.0119(5) -0.0008(5)
P3 0.0247(6) 0.0339(7) 0.0290(7) -0.0032(6) 0.0058(5) 0.0008(5)
P1 0.0291(7) 0.0247(6) 0.0313(7) 0.0003(5) 0.0125(6) 0.0028(5)
P5 0.0246(6) 0.0313(6) 0.0231(7) -0.0017(5) 0.0093(5) -0.0018(5)
N1 0.0233(19) 0.0216(18) 0.025(2) -0.0030(16) 0.0049(16) -0.0025(15)
N2 0.035(2) 0.024(2) 0.036(2) 0.0044(19) 0.0166(19) 0.0034(17)
N3 0.028(2) 0.033(2) 0.022(2) -0.0010(17) 0.0083(16) -0.0028(16)
Nb2 0.0223(2) 0.0209(2) 0.0263(2) 0.00073(18) 0.00650(18) 0.00254(16)
P9 0.0305(7) 0.0253(6) 0.0349(8) -0.0004(5) 0.0130(6) -0.0001(5)
P10 0.0267(7) 0.0322(6) 0.0296(8) -0.0007(5) 0.0084(6) 0.0050(5)
P8 0.0312(7) 0.0268(7) 0.0362(8) 0.0086(5) 0.0117(6) 0.0070(5)
P6 0.0328(6) 0.0265(6) 0.0259(7) 0.0000(5) 0.0080(5) 0.0053(5)
P7 0.0269(6) 0.0311(7) 0.0295(7) 0.0037(6) 0.0035(5) 0.0015(5)
N4 0.0241(19) 0.0181(18) 0.025(2) -0.0025(16) 0.0035(16) 0.0008(15)
N5 0.0236(19) 0.0181(18) 0.037(2) -0.0012(18) 0.0051(17) 0.0018(16)
N6 0.026(2) 0.036(2) 0.035(2) -0.0009(19) 0.0123(17) 0.0011(17)
C11 0.030(2) 0.016(2) 0.032(3) 0.0017(18) 0.012(2) -0.0009(17)
C17 0.025(2) 0.021(2) 0.029(3) 0.000(2) 0.0094(19) -0.0008(18)
C26 0.048(3) 0.030(3) 0.037(3) 0.002(2) 0.021(3) -0.009(2)
C25 0.047(3) 0.033(3) 0.048(4) -0.007(3) 0.035(3) -0.012(2)
C21 0.040(3) 0.018(2) 0.038(3) 0.003(2) 0.018(2) -0.005(2)
C22 0.031(3) 0.026(2) 0.042(3) -0.002(2) 0.017(2) -0.006(2)
C16 0.030(2) 0.026(2) 0.030(3) -0.0004(19) 0.011(2) 0.0047(18)
C12 0.024(2) 0.030(2) 0.027(3) -0.0052(19) 0.0033(19) -0.0055(18)
C23 0.035(3) 0.028(2) 0.048(4) -0.006(2) 0.019(3) -0.012(2)
C18 0.038(2) 0.019(2) 0.029(3) 0.0022(18) 0.012(2) 0.0024(18)
C182 0.052(3) 0.025(2) 0.034(3) 0.000(2) 0.015(2) 0.008(2)
C24 0.032(3) 0.031(3) 0.055(4) -0.009(3) 0.023(3) -0.008(2)
C231 0.032(3) 0.043(3) 0.062(4) -0.009(3) 0.014(3) -0.002(2)
C131 0.026(2) 0.056(3) 0.046(3) -0.009(2) 0.005(2) 0.004(2)
C13 0.026(2) 0.034(3) 0.029(3) -0.001(2) 0.0066(18) 0.0012(19)
C181 0.054(3) 0.025(3) 0.073(4) 0.006(2) 0.033(3) -0.005(2)
C28 0.053(3) 0.029(2) 0.050(3) 0.014(2) 0.022(3) 0.003(2)
C251 0.059(4) 0.048(3) 0.061(4) -0.019(3) 0.036(3) -0.015(3)
C27 0.048(3) 0.026(2) 0.041(3) 0.013(2) 0.015(2) 0.002(2)
C14 0.028(2) 0.038(3) 0.036(3) 0.002(2) 0.0005(19) 0.007(2)
C15 0.043(3) 0.030(2) 0.028(3) -0.0032(19) 0.003(2) 0.005(2)
C41 0.028(2) 0.0155(19) 0.021(2) -0.0018(17) 0.0001(18) 0.0043(17)
C52 0.028(2) 0.027(2) 0.030(3) 0.002(2) 0.017(2) 0.006(2)
C42 0.026(2) 0.025(2) 0.025(2) 0.0011(18) 0.0069(18) 0.0042(17)
C47 0.026(2) 0.024(2) 0.026(3) -0.003(2) 0.0034(19) -0.0006(19)
C56 0.027(2) 0.028(2) 0.030(3) -0.003(2) 0.005(2) 0.006(2)
C55 0.038(3) 0.020(2) 0.044(3) 0.002(2) 0.017(2) 0.008(2)
C48 0.042(3) 0.023(2) 0.025(2) -0.0011(19) 0.014(2) -0.0045(19)
C51 0.023(2) 0.021(2) 0.035(3) -0.002(2) 0.011(2) 0.0034(18)
C46 0.033(2) 0.025(2) 0.028(3) 0.0004(19) 0.005(2) 0.0001(19)
C451 0.050(3) 0.060(4) 0.025(3) -0.003(2) 0.000(2) -0.009(3)
C53 0.025(2) 0.027(2) 0.041(3) 0.002(2) 0.011(2) 0.0024(19)
C481 0.034(2) 0.029(3) 0.039(3) -0.003(2) 0.008(2) -0.002(2)
C54 0.027(2) 0.025(2) 0.051(3) 0.001(2) 0.018(2) 0.001(2)
C531 0.028(3) 0.044(3) 0.042(3) 0.001(2) 0.007(2) -0.003(2)
C43 0.027(2) 0.025(2) 0.041(3) -0.001(2) 0.007(2) 0.0033(18)
C58 0.041(3) 0.029(3) 0.066(4) -0.019(2) 0.022(3) -0.009(2)
C581 0.055(3) 0.036(3) 0.079(4) -0.012(3) 0.039(3) -0.001(2)
C57 0.029(2) 0.031(2) 0.045(3) -0.009(2) 0.012(2) -0.0061(19)
C551 0.047(3) 0.045(3) 0.045(3) 0.009(3) 0.022(3) 0.009(3)
C45 0.032(2) 0.032(2) 0.024(2) -0.0047(19) 0.0023(18) 0.0007(19)
C431 0.028(2) 0.039(3) 0.042(3) 0.003(2) 0.009(2) -0.002(2)
C44 0.031(2) 0.038(3) 0.030(3) -0.005(2) 0.0006(19) -0.0008(19)
C383 0.031(2) 0.039(3) 0.032(3) 0.003(2) 0.015(2) 0.002(2)
C38 0.029(3) 0.043(3) 0.030(3) 0.001(2) 0.013(2) 0.002(2)
C68 0.031(3) 0.048(3) 0.024(3) 0.001(2) 0.010(2) 0.003(2)
C67 0.029(2) 0.041(3) 0.028(3) 0.004(2) 0.0114(19) 0.006(2)
C683 0.041(3) 0.044(3) 0.027(3) -0.005(2) 0.014(2) -0.006(2)
C37 0.030(2) 0.032(2) 0.032(3) -0.001(2) 0.013(2) -0.0068(19)
C382 0.062(4) 0.054(3) 0.044(3) 0.014(3) 0.032(3) 0.024(3)
C682 0.054(3) 0.047(3) 0.034(3) -0.006(2) 0.014(3) -0.016(3)
C183 0.086(4) 0.036(3) 0.026(3) 0.005(2) 0.008(3) 0.021(3)
C31 0.036(2) 0.032(2) 0.021(2) 0.0032(19) 0.0093(18) 0.007(2)
C61 0.031(2) 0.043(3) 0.025(2) -0.006(2) 0.0082(17) -0.005(2)
C681 0.033(3) 0.080(4) 0.039(3) 0.002(3) 0.011(2) 0.006(3)
C482 0.164(8) 0.036(3) 0.031(3) -0.006(3) 0.021(4) -0.039(4)
C36 0.030(2) 0.032(2) 0.029(2) 0.0006(18) 0.0123(17) 0.0019(18)
C32 0.030(2) 0.033(2) 0.030(2) -0.0014(18) 0.0058(17) 0.0026(17)
C381 0.032(3) 0.108(5) 0.030(3) -0.004(3) 0.011(2) -0.011(3)
C35 0.033(2) 0.043(2) 0.030(2) 0.0055(19) 0.0116(18) 0.0013(19)
C582 0.089(5) 0.020(2) 0.111(6) 0.007(3) 0.065(4) 0.004(3)
C282 0.089(5) 0.027(3) 0.076(4) 0.008(3) 0.038(4) 0.009(3)
C34 0.027(2) 0.053(3) 0.030(2) 0.010(2) 0.0075(19) 0.013(2)
C281 0.078(4) 0.043(3) 0.081(5) 0.041(3) 0.007(4) 0.008(3)
C33 0.032(2) 0.047(3) 0.029(2) 0.003(2) 0.0087(19) 0.015(2)
C65 0.030(2) 0.073(4) 0.033(3) -0.024(3) 0.002(2) 0.000(2)
C66 0.034(2) 0.043(3) 0.047(3) -0.011(2) 0.011(2) 0.004(2)
C331 0.047(3) 0.056(3) 0.055(3) -0.008(3) 0.019(2) 0.018(2)
C62 0.038(2) 0.040(3) 0.027(2) -0.0048(19) 0.0101(18) -0.0031(19)
C63 0.041(2) 0.060(3) 0.021(2) -0.005(2) 0.0065(18) -0.014(2)
C64 0.031(2) 0.071(4) 0.029(3) -0.007(2) 0.011(2) -0.011(2)
C351 0.036(2) 0.060(3) 0.054(3) 0.000(2) 0.024(2) -0.010(2)
C151 0.056(3) 0.062(4) 0.032(3) 0.004(3) 0.008(2) 0.018(3)
C631 0.061(3) 0.071(4) 0.052(3) 0.010(3) 0.009(3) -0.026(3)
C651 0.031(3) 0.080(4) 0.082(4) -0.031(3) 0.012(3) 0.003(3)
C483 0.049(3) 0.026(3) 0.135(7) -0.008(3) 0.055(4) -0.002(2)
C283 0.082(4) 0.034(3) 0.095(5) 0.031(3) 0.047(4) 0.002(3)
C583 0.052(4) 0.063(4) 0.123(6) -0.049(4) 0.021(4) -0.008(3)
Na1 0.0575(9) 0.0273(7) 0.0398(8) -0.0009(12) 0.0092(7) 0.0000(12)
O1S 0.052(5) 0.041(5) 0.044(3) -0.003(3) 0.015(3) 0.014(4)
C11S 0.048(6) 0.040(5) 0.055(6) 0.002(4) 0.027(5) 0.005(5)
C12S 0.058(7) 0.071(8) 0.085(9) 0.030(7) 0.040(7) 0.029(5)
C13S 0.165(11) 0.048(5) 0.030(5) -0.005(4) 0.015(6) 0.009(7)
C14S 0.126(10) 0.116(10) 0.037(5) -0.016(6) 0.005(6) 0.094(8)
O1P 0.059(10) 0.035(9) 0.038(5) 0.007(5) 0.020(6) 0.012(7)
C11P 0.070(14) 0.040(11) 0.055(10) 0.019(8) 0.030(10) 0.032(11)
C12P 0.074(15) 0.044(12) 0.055(10) 0.020(9) 0.038(11) 0.007(9)
C13P 0.022(7) 0.034(8) 0.043(8) 0.008(7) -0.008(6) -0.004(6)
C14P 0.098(14) 0.041(10) 0.038(8) 0.008(7) 0.004(10) 0.030(9)
O2S 0.060(5) 0.056(6) 0.030(4) 0.003(3) 0.012(3) -0.027(5)
C21S 0.054(5) 0.037(4) 0.045(5) 0.025(4) 0.011(4) -0.001(4)
C22S 0.067(6) 0.041(5) 0.052(5) 0.029(4) 0.032(5) 0.017(4)
C23S 0.101(8) 0.055(5) 0.055(6) -0.002(5) 0.037(6) -0.018(6)
C24S 0.095(7) 0.074(6) 0.028(4) 0.001(4) 0.009(4) -0.056(6)
O2P 0.087(11) 0.046(10) 0.033(6) 0.003(7) 0.009(6) -0.026(11)
C21P 0.093(12) 0.102(14) 0.050(10) 0.012(9) 0.009(9) -0.061(11)
C22P 0.063(10) 0.061(13) 0.090(13) 0.005(10) 0.035(10) -0.002(10)
C23P 0.035(8) 0.028(8) 0.029(7) 0.006(6) 0.001(6) 0.012(6)
C24P 0.063(8) 0.036(8) 0.046(7) -0.004(7) 0.012(6) 0.006(7)
O3S 0.040(3) 0.053(5) 0.077(5) 0.011(5) 0.011(3) 0.010(3)
C31S 0.035(4) 0.138(9) 0.136(6) 0.047(7) 0.023(4) -0.018(6)
C32S 0.043(3) 0.154(9) 0.199(10) 0.062(9) 0.009(5) -0.025(6)
C33S 0.047(5) 0.152(11) 0.188(10) 0.077(9) -0.012(5) 0.008(6)
C34S 0.063(5) 0.060(6) 0.100(5) 0.023(6) -0.020(4) -0.011(5)
O3P 0.040(5) 0.083(12) 0.082(11) 0.009(12) 0.000(6) -0.001(7)
C31P 0.064(9) 0.149(16) 0.175(18) -0.058(14) 0.016(13) 0.009(9)
C32P 0.054(11) 0.19(2) 0.142(16) 0.033(14) 0.032(11) 0.041(12)
C33P 0.043(3) 0.154(9) 0.199(10) 0.062(9) 0.009(5) -0.025(6)
C34P 0.063(9) 0.114(16) 0.142(14) -0.028(12) -0.001(8) -0.018(13)
O4S 0.044(3) 0.046(4) 0.066(5) -0.011(5) 0.010(3) -0.006(3)
C41S 0.048(5) 0.078(6) 0.093(6) 0.005(6) 0.037(4) -0.005(5)
C42S 0.073(6) 0.158(12) 0.103(8) -0.010(9) 0.020(6) -0.015(8)
C43S 0.063(6) 0.143(14) 0.118(9) 0.061(10) 0.006(7) -0.017(8)
C44S 0.069(5) 0.042(5) 0.072(5) 0.012(5) -0.008(4) 0.010(5)
O4P 0.058(6) 0.053(9) 0.046(8) 0.015(7) 0.021(6) 0.007(6)
C41P 0.059(7) 0.051(9) 0.059(10) -0.020(8) 0.019(7) -0.008(7)
C42P 0.059(7) 0.028(8) 0.082(13) -0.003(8) 0.049(8) -0.006(6)
C43P 0.033(7) 0.062(11) 0.084(11) -0.044(9) 0.032(6) -0.005(7)
C44P 0.067(8) 0.049(9) 0.078(11) -0.002(7) 0.034(7) -0.001(6)
O5S 0.050(5) 0.024(3) 0.051(5) -0.004(3) 0.031(5) 0.000(3)
C51S 0.032(4) 0.028(3) 0.028(4) 0.002(3) 0.011(3) 0.003(3)
C52S 0.023(6) 0.030(2) 0.031(5) 0.002(2) 0.005(5) 0.001(2)
C53S 0.028(5) 0.029(4) 0.030(5) -0.009(4) 0.010(4) -0.002(4)
C54S 0.021(3) 0.035(4) 0.036(5) -0.002(4) 0.007(3) 0.001(3)
O5P 0.072(12) 0.031(6) 0.045(11) 0.003(7) 0.024(12) -0.003(8)
C51P 0.108(15) 0.036(7) 0.069(12) -0.005(9) 0.051(10) -0.014(11)
C52P 0.023(6) 0.030(2) 0.031(5) 0.002(2) 0.005(5) 0.001(2)
C53P 0.046(13) 0.041(10) 0.033(11) 0.012(9) 0.012(9) 0.013(11)
C54P 0.071(11) 0.029(6) 0.065(10) -0.001(7) 0.037(9) -0.011(8)
O6S 0.048(4) 0.024(2) 0.082(7) -0.004(4) -0.010(4) -0.006(3)
C61S 0.043(4) 0.038(4) 0.052(6) -0.011(4) 0.003(4) -0.009(4)
C62S 0.078(6) 0.031(4) 0.100(9) -0.022(5) 0.033(6) -0.009(5)
C63S 0.094(7) 0.039(5) 0.085(9) 0.020(6) 0.024(7) 0.016(5)
C64S 0.062(5) 0.047(4) 0.044(6) 0.001(5) 0.003(5) 0.003(4)
O6P 0.042(8) 0.036(5) 0.019(6) 0.011(4) 0.001(5) -0.001(5)
C61P 0.075(14) 0.046(8) 0.057(11) -0.004(8) -0.002(10) -0.006(9)
C62P 0.097(16) 0.032(7) 0.085(12) 0.005(8) 0.057(12) -0.010(9)
C63P 0.094(14) 0.057(8) 0.087(12) 0.003(10) 0.009(12) 0.052(10)
C64P 0.070(12) 0.063(8) 0.065(12) 0.017(8) -0.017(9) 0.046(9)
Na2 0.0373(8) 0.0412(11) 0.0420(12) -0.0080(8) 0.0213(9) -0.0076(8)
O12S 0.053(2) 0.052(2) 0.084(3) -0.031(2) 0.040(2) -0.0227(17)
C16S 0.058(3) 0.059(3) 0.088(4) -0.020(3) 0.042(3) -0.020(3)
C17S 0.055(3) 0.058(4) 0.059(4) -0.004(3) 0.028(3) -0.017(3)
C18S 0.071(4) 0.047(3) 0.049(3) -0.013(3) 0.025(3) -0.013(3)
C19S 0.082(4) 0.066(4) 0.065(4) -0.029(3) 0.023(3) -0.005(3)
O22S 0.0379(16) 0.0320(16) 0.050(2) -0.0039(14) 0.0147(15) -0.0033(13)
C26S 0.048(3) 0.035(3) 0.049(3) 0.007(2) 0.013(2) 0.002(2)
C27S 0.049(3) 0.032(2) 0.050(3) -0.004(2) 0.010(2) -0.003(2)
C28S 0.038(2) 0.040(3) 0.045(3) 0.001(2) 0.016(2) -0.0051(19)
C29S 0.036(2) 0.035(3) 0.056(3) -0.003(2) 0.018(2) -0.003(2)
O32S 0.044(4) 0.044(5) 0.071(6) -0.006(6) 0.013(4) 0.014(4)
C36S 0.053(6) 0.054(10) 0.071(8) 0.012(8) 0.034(6) 0.005(6)
C37S 0.060(6) 0.059(9) 0.067(7) -0.001(6) 0.016(5) 0.011(6)
C38S 0.051(5) 0.051(6) 0.078(8) 0.010(5) 0.020(5) 0.028(5)
C39S 0.075(8) 0.046(7) 0.074(8) -0.007(7) 0.021(7) 0.028(6)
O32P 0.034(4) 0.042(6) 0.053(6) -0.001(6) 0.015(4) 0.009(4)
C36P 0.048(6) 0.030(6) 0.070(7) -0.003(6) 0.031(6) 0.008(5)
C37P 0.042(6) 0.028(6) 0.066(7) 0.001(5) 0.017(5) 0.009(4)
C38P 0.043(5) 0.023(5) 0.060(7) 0.000(5) 0.012(5) -0.002(4)
C39P 0.032(5) 0.042(8) 0.050(7) 0.009(6) 0.019(5) 0.007(4)
O42S 0.054(2) 0.096(3) 0.045(2) 0.025(2) 0.0067(17) -0.008(2)
C46S 0.053(3) 0.062(4) 0.058(4) -0.008(3) 0.007(3) 0.020(3)
C47S 0.075(4) 0.054(4) 0.089(5) -0.017(4) -0.019(4) 0.019(3)
C48S 0.176(9) 0.135(8) 0.048(4) 0.024(5) -0.014(4) -0.048(7)
C49S 0.128(6) 0.188(9) 0.048(4) 0.043(5) -0.002(4) -0.058(6)
O52S 0.0452(18) 0.0366(17) 0.0417(19) 0.0032(15) 0.0244(15) -0.0023(14)
C56S 0.050(3) 0.033(2) 0.061(3) 0.008(2) 0.032(2) 0.003(2)
C57S 0.089(4) 0.055(3) 0.053(3) 0.003(3) 0.041(3) -0.003(3)
C58S 0.059(3) 0.053(3) 0.039(3) 0.009(2) 0.024(2) -0.005(2)
C59S 0.047(3) 0.037(2) 0.041(3) 0.006(2) 0.017(2) -0.004(2)
O62S 0.065(5) 0.068(6) 0.070(5) -0.024(4) 0.049(4) -0.035(4)
C66S 0.038(5) 0.056(5) 0.098(7) 0.000(5) 0.045(5) 0.000(4)
C67S 0.038(5) 0.178(10) 0.052(6) 0.020(6) 0.027(4) 0.002(5)
C68S 0.060(5) 0.110(8) 0.058(5) -0.003(5) 0.033(4) 0.028(5)
C69S 0.112(5) 0.119(7) 0.076(4) -0.046(5) 0.057(4) -0.056(5)
O62P 0.068(5) 0.034(5) 0.071(4) -0.008(4) 0.041(4) 0.000(4)
C66P 0.054(6) 0.116(10) 0.078(7) -0.017(7) 0.048(5) -0.005(6)
C67P 0.082(6) 0.146(11) 0.063(8) 0.002(7) 0.044(6) 0.045(6)
C68P 0.142(8) 0.097(10) 0.059(7) -0.007(7) 0.039(7) 0.033(7)
C69P 0.112(5) 0.119(7) 0.076(4) -0.046(5) 0.057(4) -0.056(5)

loop_
_atom_type_symbol
_atom_type_description
_atom_type_scat_dispersion_real
_atom_type_scat_dispersion_imag
_atom_type_scat_source
C C 0.0033 0.0016 'International Tables Vol C Tables 4.2.6.8 and 6.1.1.4'
H H 0.0000 0.0000 'International Tables Vol C Tables 4.2.6.8 and 6.1.1.4'
N N 0.0061 0.0033 'International Tables Vol C Tables 4.2.6.8 and 6.1.1.4'
O O 0.0106 0.0060 'International Tables Vol C Tables 4.2.6.8 and 6.1.1.4'
Na Na 0.0362 0.0249 'International Tables Vol C Tables 4.2.6.8 and 6.1.1.4'
P P 0.1023 0.0942 'International Tables Vol C Tables 4.2.6.8 and 6.1.1.4'
Nb Nb -2.0727 0.6215 'International Tables Vol C Tables 4.2.6.8 and 6.1.1.4'

loop_
_geom_angle_atom_site_label_1
_geom_angle_atom_site_label_2
_geom_angle_atom_site_label_3
_geom_angle
N1 Nb1 N2 98.20(15)
N1 Nb1 C12 60.32(15)
N2 Nb1 C12 88.46(16)
N1 Nb1 P3 106.83(11)
N2 Nb1 P3 137.81(12)
C12 Nb1 P3 133.42(12)
N1 Nb1 P2 156.30(11)
N2 Nb1 P2 97.34(12)
C12 Nb1 P2 137.97(11)
P3 Nb1 P2 50.47(5)
N1 Nb1 C21 81.10(15)
N2 Nb1 C21 32.06(15)
C12 Nb1 C21 103.12(16)
P3 Nb1 C21 119.68(12)
P2 Nb1 C21 103.47(11)
N1 Nb1 C11 31.96(14)
N2 Nb1 C11 82.65(16)
C12 Nb1 C11 32.13(15)
P3 Nb1 C11 134.10(11)
P2 Nb1 C11 170.02(11)
C21 Nb1 C11 81.85(15)
N1 Nb1 C22 87.22(15)
N2 Nb1 C22 58.95(16)
C12 Nb1 C22 130.98(17)
P3 Nb1 C22 88.49(13)
P2 Nb1 C22 85.60(12)
C21 Nb1 C22 31.28(15)
C11 Nb1 C22 102.76(16)
N1 Nb1 P1 147.40(11)
N2 Nb1 P1 92.27(12)
C12 Nb1 P1 89.38(11)
P3 Nb1 P1 84.61(5)
P2 Nb1 P1 48.97(4)
C21 Nb1 P1 120.29(11)
C11 Nb1 P1 121.06(11)
C22 Nb1 P1 124.19(11)
N1 Nb1 P4 88.54(11)
N2 Nb1 P4 166.79(11)
C12 Nb1 P4 85.02(12)
P3 Nb1 P4 48.67(4)
P2 Nb1 P4 80.09(4)
C21 Nb1 P4 161.14(11)
C11 Nb1 P4 97.63(11)
C22 Nb1 P4 133.15(12)
P1 Nb1 P4 76.21(4)
P1 P2 P3 105.80(7)
P1 P2 Nb1 65.98(5)
P3 P2 Nb1 63.39(5)
P5 P4 P3 110.67(7)
P5 P4 Nb1 87.90(6)
P3 P4 Nb1 61.83(5)
P4 P3 P2 103.02(7)
P4 P3 Nb1 69.50(5)
P2 P3 Nb1 66.14(5)
P2 P1 P5 106.30(8)
P2 P1 Nb1 65.06(5)
P5 P1 Nb1 89.36(5)
N3 P5 P4 112.85(15)
N3 P5 P1 111.52(15)
P4 P5 P1 98.10(7)
C11 N1 C17 119.7(4)
C11 N1 Nb1 94.9(3)
C17 N1 Nb1 139.8(3)
C21 N2 C27 121.2(4)
C21 N2 Nb1 94.5(3)
C27 N2 Nb1 134.9(3)
C31 N3 C37 121.1(4)
C31 N3 P5 115.8(3)
C37 N3 P5 120.9(3)
N5 Nb2 N4 98.06(15)
N5 Nb2 P7 138.31(11)
N4 Nb2 P7 105.55(11)
N5 Nb2 C42 87.87(15)
N4 Nb2 C42 60.21(15)
P7 Nb2 C42 133.70(11)
N5 Nb2 C41 82.23(15)
N4 Nb2 C41 32.27(14)
P7 Nb2 C41 133.36(10)
C42 Nb2 C41 31.67(15)
N5 Nb2 P8 98.25(11)
N4 Nb2 P8 155.20(11)
P7 Nb2 P8 50.63(4)
C42 Nb2 P8 138.97(11)
C41 Nb2 P8 170.61(11)
N5 Nb2 C51 31.88(14)
N4 Nb2 C51 81.44(15)
P7 Nb2 C51 119.16(11)
C42 Nb2 C51 102.82(15)
C41 Nb2 C51 82.03(15)
P8 Nb2 C51 103.36(11)
N5 Nb2 P9 93.22(12)
N4 Nb2 P9 147.77(11)
P7 Nb2 P9 84.79(5)
C42 Nb2 P9 90.34(11)
C41 Nb2 P9 121.65(11)
P8 Nb2 P9 48.99(5)
C51 Nb2 P9 120.62(11)
N5 Nb2 C52 58.77(15)
N4 Nb2 C52 88.11(15)
P7 Nb2 C52 87.83(12)
C42 Nb2 C52 131.08(16)
C41 Nb2 C52 103.53(15)
P8 Nb2 C52 84.53(11)
C51 Nb2 C52 31.36(14)
P9 Nb2 C52 123.24(11)
N5 Nb2 P6 167.36(11)
N4 Nb2 P6 87.89(11)
P7 Nb2 P6 48.69(4)
C42 Nb2 P6 85.42(11)
C41 Nb2 P6 97.42(11)
P8 Nb2 P6 80.05(4)
C51 Nb2 P6 160.73(11)
P9 Nb2 P6 76.14(4)
C52 Nb2 P6 132.95(11)
P8 P9 P10 105.39(8)
P8 P9 Nb2 64.93(5)
P10 P9 Nb2 90.06(6)
N6 P10 P6 111.09(16)
N6 P10 P9 110.76(16)
P6 P10 P9 97.99(7)
P9 P8 P7 105.85(7)
P9 P8 Nb2 66.08(5)
P7 P8 Nb2 63.26(5)
P10 P6 P7 110.05(7)
P10 P6 Nb2 88.51(6)
P7 P6 Nb2 61.42(5)
P6 P7 P8 102.97(7)
P6 P7 Nb2 69.89(5)
P8 P7 Nb2 66.12(5)
C41 N4 C47 121.0(4)
C41 N4 Nb2 93.8(3)
C47 N4 Nb2 138.8(3)
C51 N5 C57 121.7(4)
C51 N5 Nb2 95.1(3)
C57 N5 Nb2 135.7(3)
C61 N6 C67 117.6(4)
C61 N6 P10 115.3(3)
C67 N6 P10 121.9(3)
N1 C11 C16 127.4(4)
N1 C11 C12 114.1(4)
C16 C11 C12 117.9(4)
N1 C11 Nb1 53.1(2)
C16 C11 Nb1 141.7(3)
C12 C11 Nb1 71.2(3)
N1 C17 C18 114.1(4)
C25 C26 C21 119.5(5)
C26 C25 C24 121.4(5)
C26 C25 C251 119.3(6)
C24 C25 C251 119.3(5)
N2 C21 C22 115.4(5)
N2 C21 C26 126.9(5)
C22 C21 C26 117.0(5)
N2 C21 Nb1 53.5(2)
C22 C21 Nb1 74.7(3)
C26 C21 Nb1 137.5(3)
C21 C22 C23 123.4(5)
C21 C22 Nb1 74.0(3)
C23 C22 Nb1 135.1(3)
C15 C16 C11 120.8(4)
C13 C12 C11 120.9(5)
C13 C12 Nb1 136.1(3)
C11 C12 Nb1 76.6(3)
C24 C23 C22 117.3(5)
C24 C23 C231 122.4(5)
C22 C23 C231 120.3(5)
C182 C18 C181 110.0(4)
C182 C18 C183 109.5(4)
C181 C18 C183 110.1(5)
C182 C18 C17 108.2(4)
C181 C18 C17 109.9(4)
C183 C18 C17 109.1(4)
C23 C24 C25 121.3(5)
C14 C13 C12 118.5(4)
C14 C13 C131 122.1(4)
C12 C13 C131 119.4(4)
C282 C28 C283 110.2(5)
C282 C28 C281 111.1(5)
C283 C28 C281 110.3(5)
C282 C28 C27 108.2(5)
C283 C28 C27 110.3(5)
C281 C28 C27 106.7(5)
N2 C27 C28 115.2(5)
C13 C14 C15 121.8(4)
C16 C15 C14 119.9(5)
C16 C15 C151 121.0(5)
C14 C15 C151 119.1(4)
N4 C41 C42 116.0(4)
N4 C41 C46 125.9(4)
C42 C41 C46 117.3(4)
N4 C41 Nb2 53.9(2)
C42 C41 Nb2 72.8(3)
C46 C41 Nb2 139.8(3)
C51 C52 C53 121.4(5)
C51 C52 Nb2 73.5(3)
C53 C52 Nb2 135.0(3)
C41 C42 C43 122.9(5)
C41 C42 Nb2 75.6(3)
C43 C42 Nb2 134.7(3)
N4 C47 C48 113.8(4)
C55 C56 C51 121.0(5)
C56 C55 C54 119.9(5)
C56 C55 C551 122.0(5)
C54 C55 C551 118.1(5)
C483 C48 C482 112.5(6)
C483 C48 C47 109.9(4)
C482 C48 C47 109.4(4)
C483 C48 C481 109.0(4)
C482 C48 C481 108.0(5)
C47 C48 C481 108.0(4)
N5 C51 C52 115.3(4)
N5 C51 C56 126.4(5)
C52 C51 C56 117.7(4)
N5 C51 Nb2 53.1(2)
C52 C51 Nb2 75.1(3)
C56 C51 Nb2 137.1(3)
C45 C46 C41 119.8(5)
C54 C53 C52 119.0(5)
C54 C53 C531 122.2(5)
C52 C53 C531 118.8(5)
C53 C54 C55 121.0(5)
C44 C43 C42 117.6(5)
C44 C43 C431 122.2(5)
C42 C43 C431 120.2(5)
C581 C58 C582 108.8(5)
C581 C58 C583 109.4(5)
C582 C58 C583 110.1(5)
C581 C58 C57 111.7(4)
C582 C58 C57 110.2(5)
C583 C58 C57 106.7(5)
N5 C57 C58 113.9(4)
C46 C45 C44 121.1(5)
C46 C45 C451 119.1(5)
C44 C45 C451 119.8(4)
C43 C44 C45 121.2(4)
C382 C38 C383 109.8(4)
C382 C38 C381 110.9(5)
C383 C38 C381 107.0(4)
C382 C38 C37 110.5(4)
C383 C38 C37 112.3(4)
C381 C38 C37 106.2(4)
C683 C68 C681 108.8(4)
C683 C68 C682 109.0(5)
C681 C68 C682 109.4(5)
C683 C68 C67 112.2(4)
C681 C68 C67 107.3(4)
C682 C68 C67 110.0(4)
N6 C67 C68 114.7(4)
N3 C37 C38 116.2(4)
C32 C31 C36 118.2(4)
C32 C31 N3 122.4(4)
C36 C31 N3 119.4(4)
C66 C61 C62 119.0(4)
C66 C61 N6 118.9(4)
C62 C61 N6 122.1(4)
C35 C36 C31 122.3(4)
C31 C32 C33 120.6(4)
C34 C35 C36 118.2(4)
C34 C35 C351 121.3(4)
C36 C35 C351 120.5(4)
C35 C34 C33 121.1(4)
C34 C33 C32 119.6(4)
C34 C33 C331 121.2(4)
C32 C33 C331 119.1(4)
C64 C65 C66 118.2(5)
C64 C65 C651 122.2(5)
C66 C65 C651 119.6(5)
C61 C66 C65 121.0(5)
C63 C62 C61 121.0(4)
C62 C63 C64 118.9(5)
C62 C63 C631 120.2(5)
C64 C63 C631 120.9(4)
C63 C64 C65 122.0(4)
O5P Na1 O5S 2.8(16)
O5P Na1 O6S 177.1(9)
O5S Na1 O6S 176.1(4)
O5P Na1 O2P 89.4(13)
O5S Na1 O2P 89.5(10)
O6S Na1 O2P 93.5(10)
O5P Na1 O3S 92.5(12)
O5S Na1 O3S 89.7(6)
O6S Na1 O3S 87.7(4)
O2P Na1 O3S 91.6(7)
O5P Na1 O1S 89.0(9)
O5S Na1 O1S 89.1(5)
O6S Na1 O1S 88.1(4)
O2P Na1 O1S 174.8(8)
O3S Na1 O1S 93.4(4)
O5P Na1 O4S 88.7(13)
O5S Na1 O4S 91.5(5)
O6S Na1 O4S 91.0(4)
O2P Na1 O4S 88.6(7)
O3S Na1 O4S 178.8(4)
O1S Na1 O4S 86.4(4)
O5P Na1 O6P 169.9(9)
O5S Na1 O6P 171.6(6)
O6S Na1 O6P 12.2(6)
O2P Na1 O6P 83.0(10)
O3S Na1 O6P 94.4(6)
O1S Na1 O6P 98.0(5)
O4S Na1 O6P 84.4(6)
O5P Na1 O2S 86.6(10)
O5S Na1 O2S 86.6(6)
O6S Na1 O2S 96.3(5)
O2P Na1 O2S 3.2(11)
O3S Na1 O2S 90.2(4)
O1S Na1 O2S 174.4(5)
O4S Na1 O2S 90.1(4)
O6P Na1 O2S 86.0(6)
O5P Na1 O1P 81.4(9)
O5S Na1 O1P 81.1(6)
O6S Na1 O1P 95.8(5)
O2P Na1 O1P 170.0(9)
O3S Na1 O1P 85.1(6)
O1S Na1 O1P 11.6(6)
O4S Na1 O1P 94.9(5)
O6P Na1 O1P 106.6(6)
O2S Na1 O1P 166.8(6)
O5P Na1 O4P 91.9(13)
O5S Na1 O4P 94.7(7)
O6S Na1 O4P 88.0(6)
O2P Na1 O4P 86.3(8)
O3S Na1 O4P 175.1(7)
O1S Na1 O4P 88.8(6)
O4S Na1 O4P 4.0(9)
O6P Na1 O4P 80.9(8)
O2S Na1 O4P 87.9(6)
O1P Na1 O4P 97.7(8)
O5P Na1 O3P 92.7(14)
O5S Na1 O3P 89.9(9)
O6S Na1 O3P 87.5(8)
O2P Na1 O3P 92.0(10)
O3S Na1 O3P 0.5(9)
O1S Na1 O3P 93.0(7)
O4S Na1 O3P 178.4(7)
O6P Na1 O3P 94.3(9)
O2S Na1 O3P 90.7(8)
O1P Na1 O3P 84.7(9)
O4P Na1 O3P 175.1(10)
C11S O1S C14S 103.3(8)
C11S O1S Na1 127.6(8)
C14S O1S Na1 128.1(7)
O1S C11S C12S 110.1(8)
C11S C12S C13S 104.2(8)
C12S C13S C14S 98.3(8)
O1S C14S C13S 103.4(8)
C11P O1P C14P 108.2(12)
C11P O1P Na1 130.8(13)
C14P O1P Na1 120.6(13)
O1P C11P C12P 108.2(13)
C11P C12P C13P 100.0(13)
C14P C13P C12P 103.8(13)
O1P C14P C13P 105.2(12)
C21S O2S C24S 107.3(7)
C21S O2S Na1 126.4(7)
C24S O2S Na1 126.2(8)
O2S C21S C22S 106.7(7)
C23S C22S C21S 105.1(6)
C24S C23S C22S 102.5(7)
O2S C24S C23S 104.8(7)
C24P O2P C21P 106.4(14)
C24P O2P Na1 126.5(14)
C21P O2P Na1 127.1(14)
O2P C21P C22P 106.0(14)
C21P C22P C23P 106.1(11)
C24P C23P C22P 104.1(10)
O2P C24P C23P 106.6(13)
C31S O3S C34S 106.1(8)
C31S O3S Na1 134.5(8)
C34S O3S Na1 117.5(7)
O3S C31S C32S 108.1(9)
C31S C32S C33S 106.2(9)
C34S C33S C32S 99.7(9)
O3S C34S C33S 104.6(9)
C31P O3P C34P 94.3(16)
C31P O3P Na1 114.8(16)
C34P O3P Na1 132.7(18)
O3P C31P C32P 100.6(15)
C31P C32P C33P 103.6(13)
C34P C33P C32P 99.5(13)
O3P C34P C33P 104.7(16)
C44S O4S C41S 108.3(7)
C44S O4S Na1 122.0(7)
C41S O4S Na1 129.8(7)
C42S C41S O4S 112.4(8)
C41S C42S C43S 103.1(9)
C44S C43S C42S 109.1(9)
O4S C44S C43S 105.8(8)
C44P O4P C41P 107.7(12)
C44P O4P Na1 121.2(12)
C41P O4P Na1 125.0(14)
O4P C41P C42P 105.6(11)
C41P C42P C43P 106.5(11)
C44P C43P C42P 98.5(12)
O4P C44P C43P 109.3(13)
C51S O5S C54S 109.6(6)
C51S O5S Na1 127.7(7)
C54S O5S Na1 122.7(7)
O5S C51S C52S 105.8(8)
C51S C52S C53S 102.4(8)
C54S C53S C52S 101.1(8)
O5S C54S C53S 105.3(7)
C51P O5P C54P 107.7(13)
C51P O5P Na1 124.9(15)
C54P O5P Na1 125.6(17)
O5P C51P C52P 108.1(13)
C51P C52P C53P 103.8(14)
C54P C53P C52P 102.3(15)
O5P C54P C53P 105.1(15)
C64S O6S C61S 110.5(6)
C64S O6S Na1 126.4(6)
C61S O6S Na1 121.9(6)
O6S C61S C62S 107.0(7)
C63S C62S C61S 105.9(8)
C62S C63S C64S 106.2(8)
O6S C64S C63S 108.0(7)
C64P O6P C61P 105.4(13)
C64P O6P Na1 124.7(14)
C61P O6P Na1 120.6(13)
O6P C61P C62P 109.6(13)
C61P C62P C63P 100.6(12)
C64P C63P C62P 101.6(14)
O6P C64P C63P 106.4(12)
O32S Na2 O62S 94.6(4)
O32S Na2 O52S 95.2(4)
O62S Na2 O52S 169.3(3)
O32S Na2 O62P 82.7(4)
O62S Na2 O62P 12.5(4)
O52S Na2 O62P 171.61(19)
O32S Na2 O42S 175.4(5)
O62S Na2 O42S 84.1(3)
O52S Na2 O42S 86.49(14)
O62P Na2 O42S 96.3(2)
O32S Na2 O22S 92.7(5)
O62S Na2 O22S 88.5(2)
O52S Na2 O22S 95.43(12)
O62P Na2 O22S 92.78(18)
O42S Na2 O22S 82.94(14)
O32S Na2 O12S 85.2(5)
O62S Na2 O12S 91.2(2)
O52S Na2 O12S 85.31(13)
O62P Na2 O12S 86.42(18)
O42S Na2 O12S 99.21(16)
O22S Na2 O12S 177.77(16)
O32S Na2 O32P 9.7(5)
O62S Na2 O32P 102.6(4)
O52S Na2 O32P 87.6(3)
O62P Na2 O32P 91.1(3)
O42S Na2 O32P 168.1(4)
O22S Na2 O32P 87.4(4)
O12S Na2 O32P 90.5(4)
C16S O12S C19S 104.5(4)
C16S O12S Na2 127.1(3)
C19S O12S Na2 126.0(3)
O12S C16S C17S 105.0(4)
C16S C17S C18S 101.8(5)
C19S C18S C17S 104.1(4)
O12S C19S C18S 107.1(5)
C29S O22S C26S 104.4(3)
C29S O22S Na2 126.6(3)
C26S O22S Na2 127.5(3)
O22S C26S C27S 106.8(4)
C26S C27S C28S 104.4(4)
C29S C28S C27S 102.7(4)
O22S C29S C28S 104.9(4)
C36S O32S C39S 106.3(10)
C36S O32S Na2 120.6(10)
C39S O32S Na2 131.0(9)
O32S C36S C37S 108.8(9)
C36S C37S C38S 102.9(9)
C39S C38S C37S 102.2(9)
O32S C39S C38S 103.0(9)
C36P O32P C39P 106.8(8)
C36P O32P Na2 132.1(9)
C39P O32P Na2 118.3(9)
O32P C36P C37P 107.7(8)
C36P C37P C38P 104.5(8)
C39P C38P C37P 99.6(8)
O32P C39P C38P 106.9(9)
C46S O42S C49S 104.8(5)
C46S O42S Na2 125.7(4)
C49S O42S Na2 128.1(5)
O42S C46S C47S 104.8(5)
C48S C47S C46S 101.9(5)
C47S C48S C49S 104.8(5)
O42S C49S C48S 104.0(5)
C56S O52S C59S 107.7(3)
C56S O52S Na2 126.6(3)
C59S O52S Na2 124.9(3)
O52S C56S C57S 106.9(4)
C58S C57S C56S 105.4(4)
C57S C58S C59S 103.0(4)
O52S C59S C58S 104.8(4)
C66S O62S C69S 107.2(7)
C66S O62S Na2 128.7(6)
C69S O62S Na2 121.9(6)
O62S C66S C67S 107.8(8)
C66S C67S C68S 106.9(8)
C69S C68S C67S 102.9(8)
O62S C69S C68S 107.3(8)
C66P O62P C69P 103.5
C66P O62P Na2 126.54(15)
C69P O62P Na2 111.37(19)
O62P C66P C67P 105.2
C68P C67P C66P 108.8
C67P C68P C69P 106.4
C68P C69P O62P 91.3

loop_
_geom_bond_atom_site_label_1
_geom_bond_atom_site_label_2
_geom_bond_distance
Nb1 N1 2.091(4)
Nb1 N2 2.093(4)
Nb1 C12 2.535(5)
Nb1 P3 2.5380(14)
Nb1 P2 2.5961(14)
Nb1 C21 2.597(5)
Nb1 C11 2.605(5)
Nb1 C22 2.606(5)
Nb1 P1 2.6151(13)
Nb1 P4 2.6968(14)
P2 P1 2.160(2)
P2 P3 2.1894(19)
P4 P5 2.1550(18)
P4 P3 2.1622(18)
P1 P5 2.1861(18)
P5 N3 1.751(4)
N1 C11 1.384(6)
N1 C17 1.458(6)
N2 C21 1.383(6)
N2 C27 1.449(7)
N3 C31 1.428(6)
N3 C37 1.459(6)
Nb2 N5 2.085(4)
Nb2 N4 2.087(4)
Nb2 P7 2.5278(14)
Nb2 C42 2.542(5)
Nb2 C41 2.577(4)
Nb2 P8 2.5882(14)
Nb2 C51 2.599(5)
Nb2 P9 2.6121(14)
Nb2 C52 2.619(4)
Nb2 P6 2.7030(14)
P9 P8 2.156(2)
P9 P10 2.1911(19)
P10 N6 1.730(4)
P10 P6 2.1524(19)
P8 P7 2.1881(19)
P6 P7 2.1623(18)
N4 C41 1.379(6)
N4 C47 1.458(6)
N5 C51 1.378(6)
N5 C57 1.463(6)
N6 C61 1.435(6)
N6 C67 1.467(6)
C11 C16 1.418(7)
C11 C12 1.424(7)
C17 C18 1.551(6)
C26 C25 1.371(8)
C26 C21 1.435(7)
C25 C24 1.403(8)
C25 C251 1.528(8)
C21 C22 1.403(7)
C22 C23 1.407(7)
C16 C15 1.363(7)
C12 C13 1.417(6)
C23 C24 1.375(8)
C23 C231 1.484(8)
C18 C182 1.511(7)
C18 C181 1.519(7)
C18 C183 1.534(7)
C131 C13 1.508(7)
C13 C14 1.358(7)
C28 C282 1.502(8)
C28 C283 1.514(8)
C28 C281 1.527(8)
C28 C27 1.561(7)
C14 C15 1.418(7)
C15 C151 1.519(7)
C41 C42 1.397(7)
C41 C46 1.431(7)
C52 C51 1.410(7)
C52 C53 1.417(7)
C42 C43 1.413(7)
C47 C48 1.534(6)
C56 C55 1.381(7)
C56 C51 1.417(7)
C55 C54 1.416(7)
C55 C551 1.503(7)
C48 C483 1.510(7)
C48 C482 1.514(8)
C48 C481 1.548(7)
C46 C45 1.386(7)
C451 C45 1.533(7)
C53 C54 1.369(7)
C53 C531 1.515(7)
C43 C44 1.383(7)
C43 C431 1.500(7)
C58 C581 1.525(7)
C58 C582 1.527(9)
C58 C583 1.535(8)
C58 C57 1.539(7)
C45 C44 1.393(7)
C383 C38 1.537(7)
C38 C382 1.520(8)
C38 C381 1.538(7)
C38 C37 1.547(7)
C68 C683 1.522(7)
C68 C681 1.531(7)
C68 C682 1.539(7)
C68 C67 1.542(7)
C31 C32 1.386(6)
C31 C36 1.394(6)
C61 C66 1.390(6)
C61 C62 1.403(6)
C36 C35 1.387(6)
C32 C33 1.395(6)
C35 C34 1.383(6)
C35 C351 1.496(6)
C34 C33 1.386(7)
C33 C331 1.519(6)
C65 C64 1.390(8)
C65 C66 1.395(7)
C65 C651 1.500(7)
C62 C63 1.374(6)
C63 C64 1.386(7)
C63 C631 1.524(7)
Na1 O5P 2.298(19)
Na1 O5S 2.306(8)
Na1 O6S 2.319(7)
Na1 O2P 2.35(2)
Na1 O3S 2.378(9)
Na1 O1S 2.385(9)
Na1 O4S 2.388(9)
Na1 O6P 2.440(15)
Na1 O2S 2.448(9)
Na1 O1P 2.519(18)
Na1 O4P 2.588(19)
Na1 O3P 2.59(2)
O1S C11S 1.411(10)
O1S C14S 1.441(10)
C11S C12S 1.493(11)
C12S C13S 1.503(12)
C13S C14S 1.559(12)
O1P C11P 1.427(15)
O1P C14P 1.435(14)
C11P C12P 1.503(14)
C12P C13P 1.512(15)
C13P C14P 1.477(14)
O2S C21S 1.429(12)
O2S C24S 1.433(11)
C21S C22S 1.507(10)
C22S C23S 1.499(10)
C23S C24S 1.486(10)
O2P C24P 1.432(15)
O2P C21P 1.434(15)
C21P C22P 1.470(15)
C22P C23P 1.519(14)
C23P C24P 1.507(13)
O3S C31S 1.420(12)
O3S C34S 1.454(11)
C31S C32S 1.420(11)
C32S C33S 1.517(13)
C33S C34S 1.468(12)
O3P C31P 1.461(16)
O3P C34P 1.463(15)
C31P C32P 1.482(15)
C32P C33P 1.547(16)
C33P C34P 1.485(15)
O4S C44S 1.431(11)
O4S C41S 1.447(11)
C41S C42S 1.426(11)
C42S C43S 1.502(12)
C43S C44S 1.495(12)
O4P C44P 1.427(15)
O4P C41P 1.439(15)
C41P C42P 1.468(14)
C42P C43P 1.525(14)
C43P C44P 1.470(15)
O5S C51S 1.441(10)
O5S C54S 1.444(11)
C51S C52S 1.507(11)
C52S C53S 1.524(8)
C53S C54S 1.521(11)
O5P C51P 1.433(15)
O5P C54P 1.439(15)
C51P C52P 1.493(15)
C52P C53P 1.514(15)
C53P C54P 1.497(15)
O6S C64S 1.396(10)
O6S C61S 1.431(10)
C61S C62S 1.499(10)
C62S C63S 1.477(9)
C63S C64S 1.480(11)
O6P C64P 1.414(14)
O6P C61P 1.445(14)
C61P C62P 1.492(15)
C62P C63P 1.500(15)
C63P C64P 1.494(15)
Na2 O32S 2.273(12)
Na2 O62S 2.344(7)
Na2 O52S 2.350(3)
Na2 O62P 2.372(6)
Na2 O42S 2.384(4)
Na2 O22S 2.407(3)
Na2 O12S 2.427(4)
Na2 O32P 2.554(12)
O12S C16S 1.417(6)
O12S C19S 1.444(6)
C16S C17S 1.514(7)
C17S C18S 1.538(7)
C18S C19S 1.516(7)
O22S C29S 1.434(5)
O22S C26S 1.435(5)
C26S C27S 1.522(6)
C27S C28S 1.528(6)
C28S C29S 1.509(6)
O32S C36S 1.426(11)
O32S C39S 1.428(12)
C36S C37S 1.491(12)
C37S C38S 1.520(12)
C38S C39S 1.507(12)
O32P C36P 1.440(12)
O32P C39P 1.448(11)
C36P C37P 1.486(12)
C37P C38P 1.514(11)
C38P C39P 1.510(12)
O42S C46S 1.409(6)
O42S C49S 1.425(7)
C46S C47S 1.517(8)
C47S C48S 1.508(9)
C48S C49S 1.563(9)
O52S C56S 1.428(5)
O52S C59S 1.444(5)
C56S C57S 1.521(6)
C57S C58S 1.497(7)
C58S C59S 1.504(6)
O62S C66S 1.412(9)
O62S C69S 1.433(10)
C66S C67S 1.451(12)
C67S C68S 1.499(12)
C68S C69S 1.450(12)
O62P C66P 1.4092
O62P C69P 1.6838
C66P C67P 1.4760
C67P C68P 1.4532
C68P C69P 1.5753
